data_7129335
loop_
_publ_author_name
'Jeans, Rebekah'
'Rosair, Georgina'
'Welch, Alan Jeffrey'

_publ_section_title
;
 C,C&#x02B9;-Ru to C,B&#x02B9;-Ru Isomerisation in Bis(phosphine)Ru
 Complexes of [1,1&#x02B9;-Bis(ortho-carborane)]
;
_journal_name_full 'Chemical Communications'
_journal_paper_doi 10.1039/D1CC06119D
_journal_year 2021
_chemical_formula_moiety 'C30 H46 B20 P2 Ru, C0.5 H Cl0.998'
_chemical_formula_sum 'C30.5 H47 B20 Cl P2 Ru'
_chemical_formula_weight 828.21
_space_group_crystal_system monoclinic
_space_group_IT_number 15
_space_group_name_Hall '-C 2yc'
_space_group_name_H-M_alt 'C 1 2/c 1'
_atom_sites_solution_hydrogens mixed
_atom_sites_solution_primary dual
_audit_creation_date 2021-11-23
_audit_creation_method
;
Olex2 1.3
(compiled 2020.11.12 svn.r5f609507 for OlexSys, GUI svn.r6408)
;
_audit_update_record
;
2021-11-23 deposited with the CCDC.	2021-12-01 downloaded from the CCDC.
;
_cell_angle_alpha 90
_cell_angle_beta 111.8580(10)
_cell_angle_gamma 90
_cell_formula_units_Z 8
_cell_length_a 38.0931(9)
_cell_length_b 10.6717(3)
_cell_length_c 21.3413(5)
_cell_measurement_reflns_used 9276
_cell_measurement_temperature 100(2)
_cell_measurement_theta_max 74.60
_cell_measurement_theta_min 3.92
_cell_volume 8051.9(4)
_computing_cell_refinement 'SAINT V8.38A (?, 2016)'
_computing_data_reduction 'SAINT V8.38A (?, 2016)'
_computing_molecular_graphics 'Olex2 1.3 (Dolomanov et al., 2009)'
_computing_publication_material 'Olex2 1.3 (Dolomanov et al., 2009)'
_computing_structure_refinement 'SHELXL 2018/3 (Sheldrick, 2015)'
_computing_structure_solution 'SHELXT 2014/5 (Sheldrick, 2014)'
_diffrn_ambient_temperature 100.0
_diffrn_measured_fraction_theta_full 0.995
_diffrn_measured_fraction_theta_max 0.994
_diffrn_measurement_device_type 'Bruker APEX-II CCD'
_diffrn_measurement_method '\f and \w scans'
_diffrn_radiation_type CuK\a
_diffrn_radiation_wavelength 1.54178
_diffrn_reflns_av_R_equivalents 0.0283
_diffrn_reflns_av_unetI/netI 0.0175
_diffrn_reflns_Laue_measured_fraction_full 0.995
_diffrn_reflns_Laue_measured_fraction_max 0.994
_diffrn_reflns_limit_h_max 47
_diffrn_reflns_limit_h_min -47
_diffrn_reflns_limit_k_max 11
_diffrn_reflns_limit_k_min -13
_diffrn_reflns_limit_l_max 26
_diffrn_reflns_limit_l_min -26
_diffrn_reflns_number 64154
_diffrn_reflns_point_group_measured_fraction_full 0.995
_diffrn_reflns_point_group_measured_fraction_max 0.994
_diffrn_reflns_theta_full 67.679
_diffrn_reflns_theta_max 74.729
_diffrn_reflns_theta_min 2.499
_exptl_absorpt_coefficient_mu 4.678
_exptl_absorpt_correction_T_max 0.7538
_exptl_absorpt_correction_T_min 0.5421
_exptl_absorpt_correction_type multi-scan
_exptl_absorpt_process_details
'SADABS-2016/2 (Bruker,2016/2) was used for absorption correction. wR2(int) was 0.0881 before and 0.0457 after correction. The Ratio of minimum to maximum transmission is 0.7192. The \l/2 correction factor is Not present.'
_exptl_crystal_colour orange
_exptl_crystal_colour_primary orange
_exptl_crystal_density_diffrn 1.366
_exptl_crystal_description block
_exptl_crystal_F_000 3367
_exptl_crystal_size_max 0.38
_exptl_crystal_size_mid 0.24
_exptl_crystal_size_min 0.2
_refine_diff_density_max 0.362
_refine_diff_density_min -0.538
_refine_diff_density_rms 0.050
_refine_ls_extinction_method none
_refine_ls_goodness_of_fit_ref 1.065
_refine_ls_hydrogen_treatment mixed
_refine_ls_matrix_type full
_refine_ls_number_parameters 586
_refine_ls_number_reflns 8221
_refine_ls_number_restraints 8
_refine_ls_restrained_S_all 1.065
_refine_ls_R_factor_all 0.0208
_refine_ls_R_factor_gt 0.0208
_refine_ls_shift/su_max 0.006
_refine_ls_shift/su_mean 0.000
_refine_ls_structure_factor_coef Fsqd
_refine_ls_weighting_details 'w=1/[\s^2^(Fo^2^)+(0.0199P)^2^+12.1039P] where P=(Fo^2^+2Fc^2^)/3'
_refine_ls_weighting_scheme calc
_refine_ls_wR_factor_gt 0.0512
_refine_ls_wR_factor_ref 0.0512
_reflns_Friedel_coverage 0.000
_reflns_number_gt 8203
_reflns_number_total 8221
_reflns_threshold_expression 'I > 2\s(I)'
_cod_data_source_file d1cc06119d2.cif
_cod_data_source_block 8v00099_0m
_cod_original_formula_sum 'C30.50 H47 B20 Cl P2 Ru'
_cod_database_code 7129335
_shelx_shelxl_version_number 2018/3
_shelx_space_group_comment
;
The symmetry employed for this shelxl refinement is uniquely defined
by the following loop, which should always be used as a source of
symmetry information in preference to the above space-group names.
They are only intended as comments.
;
_shelx_estimated_absorpt_t_max 0.455
_shelx_estimated_absorpt_t_min 0.269
_olex2_refinement_description
;
1. Fixed Uiso
 At 1.2 times of:
  All B(H) groups, All C(H) groups, All C(H,H) groups
 At 1.5 times of:
  All C(H,H,H) groups
2. Restrained distances
 Cl1-C1S \\sim Cl2-C1S
 with sigma of 0.02
3. Uiso/Uaniso restraints and constraints
Cl1 \\sim Cl2 \\sim Cl1A: within 2A with sigma of 0.04 and sigma for terminal
atoms of 0.08 within 2A
4. Others
 1*[Sof(Cl1)]+1*[Sof(Cl2)]+1*[Sof(Cl1A)]=1 with esd of 0.01
 Fixed Sof: C1S(0.5) H1SA(0.5) H1SB(0.5)
5.a Aromatic/amide H refined with riding coordinates:
 C102(H102), C103(H103), C104(H104), C105(H105), C106(H106), C112(H112),
 C113(H113), C114(H114), C115(H115), C116(H116), C202(H202), C203(H203),
 C204(H204), C205(H205), C206(H206), C211(H211), C212(H212), C213(H213),
 C214(H214), C215(H215)
5.b Idealised Me refined as rotating group:
 C100(H10A,H10B,H10C), C200(H20A,H20B,H20C)
;
_olex2_submission_special_instructions 'No special instructions were received'

loop_
_space_group_symop_operation_xyz
'x, y, z'
'-x, y, -z+1/2'
'x+1/2, y+1/2, z'
'-x+1/2, y+1/2, -z+1/2'
'-x, -y, -z'
'x, -y, z-1/2'
'-x+1/2, -y+1/2, -z'
'x+1/2, -y+1/2, z-1/2'

loop_
_atom_site_label
_atom_site_type_symbol
_atom_site_fract_x
_atom_site_fract_y
_atom_site_fract_z
_atom_site_U_iso_or_equiv
_atom_site_adp_type
_atom_site_occupancy
_atom_site_site_symmetry_order
_atom_site_calc_flag
_atom_site_refinement_flags_posn
_atom_site_refinement_flags_adp
_atom_site_refinement_flags_occupancy
_atom_site_disorder_assembly
_atom_site_disorder_group
Ru1 Ru 0.63970(2) 0.34310(2) 0.73600(2) 0.00807(4) Uani 1 1 d . . . . .
H6 H 0.6616(5) 0.3079(17) 0.8282(9) 0.019(4) Uiso 1 1 d . . . . .
C1 C 0.61153(4) 0.42713(12) 0.84473(6) 0.0110(2) Uani 1 1 d . . . . .
C2 C 0.59568(4) 0.33282(12) 0.77522(6) 0.0107(2) Uani 1 1 d . . . . .
P3 P 0.61197(2) 0.39489(3) 0.62598(2) 0.00965(7) Uani 1 1 d . . . . .
B3 B 0.56393(4) 0.40793(15) 0.80321(8) 0.0132(3) Uani 1 1 d . . . . .
H3 H 0.5472(5) 0.4843(17) 0.7760(9) 0.016 Uiso 1 1 d . U . . .
P4 P 0.69821(2) 0.29695(3) 0.73198(2) 0.01097(7) Uani 1 1 d . . . . .
B4 B 0.58630(4) 0.41149(15) 0.89421(8) 0.0146(3) Uani 1 1 d . . . . .
H4 H 0.5825(5) 0.4927(17) 0.9208(9) 0.018 Uiso 1 1 d . U . . .
B5 B 0.63214(4) 0.34134(15) 0.91672(8) 0.0144(3) Uani 1 1 d . . . . .
H5 H 0.6566(5) 0.3824(17) 0.9563(9) 0.017 Uiso 1 1 d . U . . .
B6 B 0.63582(4) 0.29464(14) 0.83951(7) 0.0114(3) Uani 1 1 d . . . . .
B7 B 0.55781(4) 0.24880(15) 0.77779(8) 0.0138(3) Uani 1 1 d . . . . .
H7 H 0.5357(5) 0.2248(17) 0.7303(9) 0.017 Uiso 1 1 d . U . . .
B8 B 0.55173(4) 0.29547(16) 0.85347(8) 0.0157(3) Uani 1 1 d . . . . .
H8 H 0.5248(5) 0.2977(17) 0.8585(9) 0.019 Uiso 1 1 d . U . . .
B9 B 0.59405(5) 0.25334(16) 0.92314(8) 0.0165(3) Uani 1 1 d . . . . .
H9 H 0.5941(5) 0.2289(17) 0.9722(9) 0.020 Uiso 1 1 d . U . . .
B10 B 0.62578(5) 0.18096(15) 0.89009(8) 0.0152(3) Uani 1 1 d . . . . .
H10 H 0.6466(5) 0.1113(17) 0.9167(9) 0.018 Uiso 1 1 d . U . . .
B11 B 0.60246(4) 0.17773(14) 0.80092(8) 0.0131(3) Uani 1 1 d . . . . .
H11 H 0.6090(5) 0.1151(17) 0.7676(9) 0.016 Uiso 1 1 d . U . . .
B12 B 0.57579(5) 0.15247(15) 0.85195(8) 0.0164(3) Uani 1 1 d . . . . .
H12 H 0.5626(5) 0.0612(17) 0.8541(9) 0.020 Uiso 1 1 d . U . . .
C100 C 0.73116(4) 0.41122(14) 0.72214(7) 0.0184(3) Uani 1 1 d . . . . .
H10A H 0.753243 0.367787 0.719554 0.028 Uiso 1 1 calc R U . . .
H10B H 0.739281 0.468212 0.760935 0.028 Uiso 1 1 calc R U . . .
H10C H 0.718707 0.459302 0.680617 0.028 Uiso 1 1 calc R U . . .
C101 C 0.69284(4) 0.18091(14) 0.66588(7) 0.0182(3) Uani 1 1 d . . . . .
C102 C 0.70996(5) 0.19379(19) 0.61859(8) 0.0282(4) Uani 1 1 d . . . . .
H102 H 0.726463 0.262307 0.621772 0.034 Uiso 1 1 calc R U . . .
C103 C 0.70295(6) 0.1068(2) 0.56699(9) 0.0409(5) Uani 1 1 d . . . . .
H103 H 0.714534 0.116372 0.534801 0.049 Uiso 1 1 calc R U . . .
C104 C 0.67929(6) 0.0068(2) 0.56228(9) 0.0443(6) Uani 1 1 d . . . . .
H104 H 0.674682 -0.052466 0.526896 0.053 Uiso 1 1 calc R U . . .
C105 C 0.66211(6) -0.00800(17) 0.60890(9) 0.0357(4) Uani 1 1 d . . . . .
H105 H 0.645936 -0.077481 0.605673 0.043 Uiso 1 1 calc R U . . .
C106 C 0.66871(4) 0.07942(15) 0.66032(8) 0.0233(3) Uani 1 1 d . . . . .
H106 H 0.656725 0.070059 0.691913 0.028 Uiso 1 1 calc R U . . .
C111 C 0.72735(4) 0.21447(13) 0.80978(6) 0.0127(2) Uani 1 1 d . . . . .
C112 C 0.71096(4) 0.11915(13) 0.83464(7) 0.0147(3) Uani 1 1 d . . . . .
H112 H 0.685522 0.095267 0.809773 0.018 Uiso 1 1 calc R U . . .
C113 C 0.73109(4) 0.05872(13) 0.89491(7) 0.0173(3) Uani 1 1 d . . . . .
H113 H 0.719535 -0.006381 0.910794 0.021 Uiso 1 1 calc R U . . .
C114 C 0.76819(4) 0.09358(14) 0.93199(7) 0.0203(3) Uani 1 1 d . . . . .
H114 H 0.781972 0.053456 0.973670 0.024 Uiso 1 1 calc R U . . .
C115 C 0.78499(4) 0.18738(15) 0.90777(8) 0.0213(3) Uani 1 1 d . . . . .
H115 H 0.810416 0.210982 0.932903 0.026 Uiso 1 1 calc R U . . .
C116 C 0.76491(4) 0.24718(14) 0.84698(7) 0.0175(3) Uani 1 1 d . . . . .
H116 H 0.776799 0.310642 0.830674 0.021 Uiso 1 1 calc R U . . .
C200 C 0.64142(4) 0.46282(13) 0.58448(7) 0.0145(3) Uani 1 1 d . . . . .
H20A H 0.625771 0.482489 0.537480 0.022 Uiso 1 1 calc R U . . .
H20B H 0.661123 0.402829 0.585599 0.022 Uiso 1 1 calc R U . . .
H20C H 0.653237 0.539752 0.608009 0.022 Uiso 1 1 calc R U . . .
C201 C 0.57071(4) 0.49876(13) 0.60057(6) 0.0129(3) Uani 1 1 d . . . . .
C202 C 0.56802(4) 0.60464(14) 0.56080(7) 0.0181(3) Uani 1 1 d . . . . .
H202 H 0.588583 0.626643 0.548000 0.022 Uiso 1 1 calc R U . . .
C203 C 0.53567(5) 0.67828(15) 0.53967(8) 0.0239(3) Uani 1 1 d . . . . .
H203 H 0.534256 0.750020 0.512483 0.029 Uiso 1 1 calc R U . . .
C204 C 0.50541(4) 0.64792(15) 0.55795(8) 0.0240(3) Uani 1 1 d . . . . .
H204 H 0.483165 0.697842 0.542984 0.029 Uiso 1 1 calc R U . . .
C205 C 0.50797(4) 0.54397(15) 0.59830(8) 0.0224(3) Uani 1 1 d . . . . .
H205 H 0.487499 0.523354 0.611624 0.027 Uiso 1 1 calc R U . . .
C206 C 0.54021(4) 0.46966(14) 0.61944(7) 0.0170(3) Uani 1 1 d . . . . .
H206 H 0.541565 0.398441 0.646952 0.020 Uiso 1 1 calc R U . . .
C210 C 0.59195(4) 0.25470(13) 0.57578(6) 0.0127(3) Uani 1 1 d . . . . .
C211 C 0.59707(4) 0.22769(13) 0.51573(7) 0.0161(3) Uani 1 1 d . . . . .
H211 H 0.611837 0.282176 0.500223 0.019 Uiso 1 1 calc R U . . .
C212 C 0.58072(4) 0.12166(15) 0.47849(7) 0.0207(3) Uani 1 1 d . . . . .
H212 H 0.584473 0.103829 0.437820 0.025 Uiso 1 1 calc R U . . .
C213 C 0.55900(5) 0.04194(14) 0.50037(8) 0.0233(3) Uani 1 1 d . . . . .
H213 H 0.547560 -0.029769 0.474425 0.028 Uiso 1 1 calc R U . . .
C214 C 0.55393(5) 0.06694(15) 0.56039(8) 0.0240(3) Uani 1 1 d . . . . .
H214 H 0.539164 0.012032 0.575657 0.029 Uiso 1 1 calc R U . . .
C215 C 0.57050(4) 0.17235(14) 0.59800(7) 0.0188(3) Uani 1 1 d . . . . .
H215 H 0.567215 0.188608 0.639246 0.023 Uiso 1 1 calc R U . . .
C1' C 0.62966(4) 0.54683(13) 0.83373(6) 0.0121(2) Uani 1 1 d . . . . .
C2' C 0.60943(4) 0.61759(13) 0.76238(7) 0.0133(3) Uani 1 1 d . . . . .
H2' H 0.5861(5) 0.5837(17) 0.7322(9) 0.016 Uiso 1 1 d . U . . .
B3' B 0.65020(4) 0.52235(14) 0.76919(7) 0.0123(3) Uani 1 1 d . . . . .
B4' B 0.67768(4) 0.55583(15) 0.85852(8) 0.0141(3) Uani 1 1 d . . . . .
H4' H 0.6940(5) 0.4823(17) 0.8882(9) 0.017 Uiso 1 1 d . U . . .
B5' B 0.65229(5) 0.65121(15) 0.89651(8) 0.0166(3) Uani 1 1 d . . . . .
H5' H 0.6542(5) 0.6288(17) 0.9466(9) 0.020 Uiso 1 1 d . U . . .
B6' B 0.60739(5) 0.68897(15) 0.83377(8) 0.0171(3) Uani 1 1 d . . . . .
H6' H 0.5816(5) 0.6872(17) 0.8411(9) 0.020 Uiso 1 1 d . U . . .
B7' B 0.64081(5) 0.67780(16) 0.73217(8) 0.0163(3) Uani 1 1 d . . . . .
H7' H 0.6333(5) 0.6850(17) 0.6780(9) 0.020 Uiso 1 1 d . U . . .
B8' B 0.68573(5) 0.64349(15) 0.79471(8) 0.0158(3) Uani 1 1 d . . . . .
H8' H 0.7102(5) 0.6324(17) 0.7830(9) 0.019 Uiso 1 1 d . U . . .
B9' B 0.68771(5) 0.71790(16) 0.87141(8) 0.0181(3) Uani 1 1 d . . . . .
H9' H 0.7147(5) 0.7479(18) 0.9094(9) 0.022 Uiso 1 1 d . U . . .
B10' B 0.64431(5) 0.80002(16) 0.85568(9) 0.0201(3) Uani 1 1 d . . . . .
H10' H 0.6423(5) 0.8821(19) 0.8816(10) 0.024 Uiso 1 1 d . U . . .
B11' B 0.61550(5) 0.77522(15) 0.76914(9) 0.0192(3) Uani 1 1 d . . . . .
H11' H 0.5930(6) 0.8326(17) 0.7373(10) 0.023 Uiso 1 1 d . U . . .
B12' B 0.66496(5) 0.79418(16) 0.79251(9) 0.0196(3) Uani 1 1 d . . . . .
H12' H 0.6760(5) 0.8754(19) 0.7764(9) 0.024 Uiso 1 1 d . U . . .
Cl1 Cl 0.49826(6) -0.1744(4) 0.81859(16) 0.0580(9) Uani 0.669(13) 1 d D U P A -1
Cl2 Cl 0.5064(4) -0.129(3) 0.6939(4) 0.117(5) Uani 0.246(14) 1 d D . P . .
Cl1A Cl 0.4948(3) -0.2289(18) 0.7970(17) 0.083(6) Uani 0.082(9) 1 d . U P A -1
C1S C 0.48893(11) -0.0867(4) 0.7499(2) 0.0374(9) Uani 0.5 1 d D . P A -1
H1SA H 0.4617(15) -0.074(5) 0.728(2) 0.045 Uiso 0.5 1 d . U P B -1
H1SB H 0.5055(17) -0.007(4) 0.765(2) 0.045 Uiso 0.5 1 d . U P C -1

loop_
_atom_site_aniso_label
_atom_site_aniso_U_11
_atom_site_aniso_U_22
_atom_site_aniso_U_33
_atom_site_aniso_U_23
_atom_site_aniso_U_13
_atom_site_aniso_U_12
Ru1 0.00791(5) 0.00864(6) 0.00710(5) 0.00013(3) 0.00214(4) 0.00043(3)
C1 0.0100(6) 0.0132(6) 0.0093(6) -0.0015(5) 0.0031(5) 0.0005(5)
C2 0.0106(6) 0.0115(6) 0.0092(6) -0.0011(5) 0.0026(5) -0.0002(5)
P3 0.00909(14) 0.01107(15) 0.00793(14) 0.00089(11) 0.00216(11) 0.00010(11)
B3 0.0100(6) 0.0153(7) 0.0138(7) -0.0018(6) 0.0039(5) -0.0005(6)
P4 0.00885(14) 0.01328(16) 0.01007(14) 0.00013(12) 0.00270(12) 0.00157(12)
B4 0.0131(7) 0.0188(8) 0.0133(7) -0.0019(6) 0.0064(6) -0.0011(6)
B5 0.0140(7) 0.0194(8) 0.0091(7) 0.0013(5) 0.0036(6) 0.0012(6)
B6 0.0119(7) 0.0126(7) 0.0095(6) 0.0008(5) 0.0039(5) 0.0019(5)
B7 0.0140(7) 0.0136(7) 0.0137(7) -0.0010(6) 0.0049(6) -0.0024(6)
B8 0.0140(7) 0.0191(8) 0.0156(7) -0.0013(6) 0.0073(6) -0.0028(6)
B9 0.0185(7) 0.0193(8) 0.0131(7) 0.0007(6) 0.0076(6) -0.0012(6)
B10 0.0181(7) 0.0162(7) 0.0110(7) 0.0032(6) 0.0050(6) 0.0012(6)
B11 0.0151(7) 0.0119(7) 0.0120(7) 0.0014(5) 0.0047(6) 0.0002(6)
B12 0.0195(8) 0.0166(8) 0.0140(7) 0.0012(6) 0.0074(6) -0.0020(6)
C100 0.0138(6) 0.0215(7) 0.0204(7) 0.0060(6) 0.0068(5) 0.0009(5)
C101 0.0150(6) 0.0224(7) 0.0123(6) -0.0021(5) -0.0005(5) 0.0099(6)
C102 0.0243(8) 0.0429(10) 0.0162(7) -0.0009(7) 0.0062(6) 0.0135(7)
C103 0.0460(11) 0.0572(13) 0.0170(8) -0.0055(8) 0.0087(8) 0.0254(10)
C104 0.0600(13) 0.0417(11) 0.0154(8) -0.0118(7) -0.0042(8) 0.0298(10)
C105 0.0422(10) 0.0218(8) 0.0240(8) -0.0068(7) -0.0097(7) 0.0128(7)
C106 0.0250(8) 0.0190(7) 0.0172(7) -0.0028(6) -0.0022(6) 0.0075(6)
C111 0.0121(6) 0.0133(6) 0.0111(6) -0.0020(5) 0.0027(5) 0.0021(5)
C112 0.0122(6) 0.0137(6) 0.0162(6) -0.0017(5) 0.0031(5) 0.0012(5)
C113 0.0190(7) 0.0146(6) 0.0174(7) 0.0016(5) 0.0057(5) 0.0011(5)
C114 0.0205(7) 0.0198(7) 0.0153(7) 0.0029(6) 0.0006(6) 0.0028(6)
C115 0.0139(7) 0.0243(7) 0.0185(7) 0.0001(6) -0.0022(5) -0.0006(6)
C116 0.0140(6) 0.0185(7) 0.0174(7) 0.0006(5) 0.0029(5) -0.0010(5)
C200 0.0118(6) 0.0187(7) 0.0133(6) 0.0021(5) 0.0051(5) -0.0012(5)
C201 0.0119(6) 0.0142(6) 0.0102(6) -0.0015(5) 0.0014(5) -0.0004(5)
C202 0.0192(7) 0.0175(7) 0.0192(7) 0.0044(6) 0.0090(6) 0.0028(6)
C203 0.0264(8) 0.0200(7) 0.0248(8) 0.0094(6) 0.0088(6) 0.0082(6)
C204 0.0171(7) 0.0234(8) 0.0280(8) 0.0048(6) 0.0044(6) 0.0089(6)
C205 0.0132(7) 0.0243(8) 0.0297(8) 0.0040(6) 0.0079(6) 0.0023(6)
C206 0.0128(6) 0.0173(7) 0.0193(7) 0.0042(5) 0.0041(5) 0.0007(5)
C210 0.0110(6) 0.0129(6) 0.0115(6) 0.0006(5) 0.0010(5) 0.0020(5)
C211 0.0158(6) 0.0175(7) 0.0141(6) -0.0004(5) 0.0045(5) 0.0011(5)
C212 0.0231(7) 0.0208(7) 0.0165(7) -0.0051(6) 0.0055(6) 0.0022(6)
C213 0.0265(8) 0.0164(7) 0.0234(7) -0.0072(6) 0.0051(6) -0.0025(6)
C214 0.0273(8) 0.0185(7) 0.0268(8) -0.0028(6) 0.0108(6) -0.0076(6)
C215 0.0228(7) 0.0179(7) 0.0164(7) -0.0012(5) 0.0082(6) -0.0027(6)
C1' 0.0111(6) 0.0127(6) 0.0117(6) -0.0019(5) 0.0032(5) -0.0001(5)
C2' 0.0137(6) 0.0101(6) 0.0146(6) -0.0005(5) 0.0036(5) 0.0001(5)
B3' 0.0118(7) 0.0141(7) 0.0109(6) -0.0007(5) 0.0040(5) -0.0006(5)
B4' 0.0113(7) 0.0174(7) 0.0129(7) -0.0041(6) 0.0036(6) -0.0032(6)
B5' 0.0161(7) 0.0170(8) 0.0168(8) -0.0067(6) 0.0063(6) -0.0031(6)
B6' 0.0177(8) 0.0131(7) 0.0207(8) -0.0043(6) 0.0075(6) 0.0007(6)
B7' 0.0183(8) 0.0119(7) 0.0185(8) 0.0005(6) 0.0065(6) -0.0021(6)
B8' 0.0158(7) 0.0156(7) 0.0166(7) -0.0036(6) 0.0068(6) -0.0046(6)
B9' 0.0173(7) 0.0181(8) 0.0189(8) -0.0077(6) 0.0066(6) -0.0056(6)
B10' 0.0221(8) 0.0143(8) 0.0246(8) -0.0077(6) 0.0093(7) -0.0040(6)
B11' 0.0223(8) 0.0101(7) 0.0245(8) -0.0018(6) 0.0079(7) -0.0007(6)
B12' 0.0223(8) 0.0141(8) 0.0227(8) -0.0043(6) 0.0087(7) -0.0056(6)
Cl1 0.0349(7) 0.088(2) 0.0426(10) 0.0270(8) 0.0047(6) 0.0063(11)
Cl2 0.068(4) 0.217(13) 0.045(2) -0.036(4) -0.002(2) 0.078(5)
Cl1A 0.030(4) 0.042(7) 0.120(12) 0.044(7) -0.037(5) -0.019(4)
C1S 0.036(2) 0.045(2) 0.0271(17) 0.0110(18) 0.007(2) -0.0030(15)

loop_
_atom_type_symbol
_atom_type_description
_atom_type_scat_dispersion_real
_atom_type_scat_dispersion_imag
_atom_type_scat_source
C C 0.0181 0.0091 'International Tables Vol C Tables 4.2.6.8 and 6.1.1.4'
H H 0.0000 0.0000 'International Tables Vol C Tables 4.2.6.8 and 6.1.1.4'
B B 0.0090 0.0039 'International Tables Vol C Tables 4.2.6.8 and 6.1.1.4'
Cl Cl 0.3639 0.7018 'International Tables Vol C Tables 4.2.6.8 and 6.1.1.4'
P P 0.2955 0.4335 'International Tables Vol C Tables 4.2.6.8 and 6.1.1.4'
Ru Ru 0.0552 3.2960 'International Tables Vol C Tables 4.2.6.8 and 6.1.1.4'

loop_
_geom_angle_atom_site_label_1
_geom_angle_atom_site_label_2
_geom_angle_atom_site_label_3
_geom_angle
_geom_angle_site_symmetry_1
_geom_angle_site_symmetry_3
_geom_angle_publ_flag
C2 Ru1 H6 71.6(6) . . ?
C2 Ru1 P3 106.77(4) . . ?
C2 Ru1 P4 155.50(4) . . ?
C2 Ru1 B6 43.97(5) . . ?
P3 Ru1 H6 177.0(6) . . ?
P3 Ru1 P4 95.607(12) . . ?
P3 Ru1 B6 150.72(4) . . ?
P4 Ru1 H6 86.5(6) . . ?
P4 Ru1 B6 112.98(4) . . ?
B6 Ru1 H6 27.8(6) . . ?
B3' Ru1 H6 82.5(6) . . ?
B3' Ru1 C2 89.60(5) . . ?
B3' Ru1 P3 95.02(4) . . ?
B3' Ru1 P4 98.41(4) . . ?
B3' Ru1 B6 87.24(6) . . ?
C2 C1 B3 60.97(8) . . ?
C2 C1 B5 111.18(10) . . ?
C2 C1 B6 58.82(8) . . ?
B3 C1 B6 111.19(10) . . ?
B4 C1 C2 112.83(10) . . ?
B4 C1 B3 64.47(9) . . ?
B4 C1 B5 63.91(9) . . ?
B4 C1 B6 114.05(11) . . ?
B5 C1 B3 116.49(11) . . ?
B5 C1 B6 62.50(8) . . ?
C1' C1 C2 113.43(10) . . ?
C1' C1 B3 118.62(11) . . ?
C1' C1 B4 125.67(11) . . ?
C1' C1 B5 120.60(11) . . ?
C1' C1 B6 113.42(10) . . ?
C1 C2 Ru1 103.60(7) . . ?
C1 C2 B3 59.57(8) . . ?
C1 C2 B7 108.04(10) . . ?
C1 C2 B11 109.00(10) . . ?
B3 C2 Ru1 149.50(9) . . ?
B3 C2 B11 111.95(10) . . ?
B6 C2 Ru1 74.00(7) . . ?
B6 C2 C1 60.88(8) . . ?
B6 C2 B3 111.74(10) . . ?
B6 C2 B7 111.55(10) . . ?
B6 C2 B11 61.76(8) . . ?
B7 C2 Ru1 146.14(9) . . ?
B7 C2 B3 61.81(9) . . ?
B7 C2 B11 61.24(9) . . ?
B11 C2 Ru1 97.29(8) . . ?
C200 P3 Ru1 118.03(4) . . ?
C200 P3 C201 103.38(6) . . ?
C200 P3 C210 103.80(6) . . ?
C201 P3 Ru1 118.28(4) . . ?
C201 P3 C210 101.32(6) . . ?
C210 P3 Ru1 109.89(4) . . ?
C1 B3 C2 59.46(8) . . ?
C1 B3 H3 119.7(9) . . ?
C1 B3 B4 57.00(8) . . ?
C1 B3 B7 105.49(10) . . ?
C1 B3 B8 103.46(10) . . ?
C2 B3 H3 121.3(9) . . ?
C2 B3 B4 105.65(10) . . ?
C2 B3 B7 58.67(8) . . ?
C2 B3 B8 105.54(11) . . ?
B4 B3 H3 121.2(9) . . ?
B7 B3 H3 125.7(9) . . ?
B7 B3 B4 107.75(11) . . ?
B7 B3 B8 60.32(9) . . ?
B8 B3 H3 127.4(9) . . ?
B8 B3 B4 59.46(9) . . ?
C100 P4 Ru1 125.26(5) . . ?
C100 P4 C101 104.42(7) . . ?
C100 P4 C111 102.40(6) . . ?
C101 P4 Ru1 109.84(5) . . ?
C101 P4 C111 103.21(6) . . ?
C111 P4 Ru1 109.48(4) . . ?
C1 B4 B3 58.53(8) . . ?
C1 B4 H4 118.3(10) . . ?
C1 B4 B5 58.81(8) . . ?
C1 B4 B8 104.74(10) . . ?
C1 B4 B9 104.60(11) . . ?
B3 B4 H4 118.8(9) . . ?
B5 B4 B3 107.56(10) . . ?
B5 B4 H4 120.3(9) . . ?
B8 B4 B3 59.58(9) . . ?
B8 B4 H4 126.6(9) . . ?
B8 B4 B5 108.05(11) . . ?
B8 B4 B9 60.52(9) . . ?
B9 B4 B3 107.65(11) . . ?
B9 B4 H4 128.1(9) . . ?
B9 B4 B5 59.54(9) . . ?
C1 B5 B4 57.28(8) . . ?
C1 B5 H5 117.1(10) . . ?
C1 B5 B6 58.97(8) . . ?
C1 B5 B9 103.75(11) . . ?
C1 B5 B10 105.32(10) . . ?
B4 B5 H5 120.4(10) . . ?
B6 B5 B4 105.89(10) . . ?
B6 B5 H5 119.5(9) . . ?
B6 B5 B10 59.05(8) . . ?
B9 B5 B4 59.96(9) . . ?
B9 B5 H5 129.8(9) . . ?
B9 B5 B6 105.79(11) . . ?
B9 B5 B10 60.09(9) . . ?
B10 B5 B4 108.10(11) . . ?
B10 B5 H5 127.3(10) . . ?
Ru1 B6 H6 52.2(9) . . ?
C1 B6 Ru1 96.03(8) . . ?
C1 B6 H6 117.0(10) . . ?
C1 B6 B5 58.53(8) . . ?
C1 B6 B10 106.43(10) . . ?
C1 B6 B11 107.63(10) . . ?
C2 B6 Ru1 62.03(6) . . ?
C2 B6 H6 113.8(9) . . ?
C2 B6 C1 60.30(8) . . ?
C2 B6 B5 109.11(10) . . ?
C2 B6 B10 109.20(11) . . ?
C2 B6 B11 60.57(8) . . ?
B5 B6 Ru1 150.85(10) . . ?
B5 B6 H6 123.4(9) . . ?
B10 B6 Ru1 147.31(10) . . ?
B10 B6 H6 129.6(10) . . ?
B10 B6 B5 60.90(9) . . ?
B11 B6 Ru1 90.19(8) . . ?
B11 B6 H6 122.5(10) . . ?
B11 B6 B5 109.99(11) . . ?
B11 B6 B10 60.78(9) . . ?
C2 B7 B3 59.52(8) . . ?
C2 B7 H7 117.7(9) . . ?
C2 B7 B8 106.06(10) . . ?
C2 B7 B11 59.81(8) . . ?
C2 B7 B12 106.12(11) . . ?
B3 B7 H7 118.9(10) . . ?
B3 B7 B8 60.15(9) . . ?
B3 B7 B12 108.38(11) . . ?
B8 B7 H7 126.6(9) . . ?
B8 B7 B12 59.85(9) . . ?
B11 B7 B3 108.93(11) . . ?
B11 B7 H7 119.8(9) . . ?
B11 B7 B8 107.71(11) . . ?
B11 B7 B12 59.56(9) . . ?
B12 B7 H7 126.8(10) . . ?
B3 B8 B7 59.53(9) . . ?
B3 B8 H8 121.3(10) . . ?
B3 B8 B9 108.18(11) . . ?
B3 B8 B12 108.28(11) . . ?
B4 B8 B3 60.96(9) . . ?
B4 B8 B7 108.31(11) . . ?
B4 B8 H8 119.9(10) . . ?
B4 B8 B9 59.82(9) . . ?
B4 B8 B12 108.16(11) . . ?
B7 B8 H8 123.2(10) . . ?
B7 B8 B9 107.48(11) . . ?
B7 B8 B12 60.34(9) . . ?
B9 B8 H8 121.4(10) . . ?
B12 B8 H8 122.6(10) . . ?
B12 B8 B9 59.53(9) . . ?
B4 B9 B8 59.65(9) . . ?
B4 B9 H9 120.3(10) . . ?
B4 B9 B10 108.76(11) . . ?
B5 B9 B4 60.50(9) . . ?
B5 B9 B8 108.12(11) . . ?
B5 B9 H9 119.7(10) . . ?
B5 B9 B10 60.38(9) . . ?
B5 B9 B12 108.96(11) . . ?
B8 B9 H9 122.8(10) . . ?
B10 B9 B8 108.18(11) . . ?
B10 B9 H9 121.5(10) . . ?
B12 B9 B4 108.37(11) . . ?
B12 B9 B8 59.96(9) . . ?
B12 B9 H9 122.8(10) . . ?
B12 B9 B10 60.52(9) . . ?
B5 B10 H10 120.3(10) . . ?
B5 B10 B12 107.51(11) . . ?
B6 B10 B5 60.05(9) . . ?
B6 B10 B9 106.14(11) . . ?
B6 B10 H10 120.8(10) . . ?
B6 B10 B11 59.45(8) . . ?
B6 B10 B12 105.95(11) . . ?
B9 B10 B5 59.54(9) . . ?
B9 B10 H10 124.2(9) . . ?
B9 B10 B12 59.54(9) . . ?
B11 B10 B5 108.25(11) . . ?
B11 B10 B9 106.83(11) . . ?
B11 B10 H10 121.7(9) . . ?
B11 B10 B12 59.21(9) . . ?
B12 B10 H10 124.6(10) . . ?
C2 B11 B6 57.66(8) . . ?
C2 B11 B7 58.94(8) . . ?
C2 B11 B10 106.07(11) . . ?
C2 B11 H11 115.5(9) . . ?
C2 B11 B12 106.81(11) . . ?
B6 B11 B7 106.35(11) . . ?
B6 B11 B10 59.77(9) . . ?
B6 B11 H11 116.7(9) . . ?
B6 B11 B12 107.58(11) . . ?
B7 B11 B10 109.78(11) . . ?
B7 B11 H11 121.5(9) . . ?
B7 B11 B12 61.30(9) . . ?
B10 B11 H11 125.2(9) . . ?
B12 B11 B10 60.97(9) . . ?
B12 B11 H11 130.1(10) . . ?
B7 B12 B10 107.15(11) . . ?
B7 B12 H12 120.8(9) . . ?
B8 B12 B7 59.81(9) . . ?
B8 B12 B10 108.16(11) . . ?
B8 B12 H12 120.6(9) . . ?
B9 B12 B7 107.82(11) . . ?
B9 B12 B8 60.50(9) . . ?
B9 B12 B10 59.94(9) . . ?
B9 B12 H12 122.5(9) . . ?
B10 B12 H12 123.5(9) . . ?
B11 B12 B7 59.14(9) . . ?
B11 B12 B8 107.33(11) . . ?
B11 B12 B9 107.63(11) . . ?
B11 B12 B10 59.82(9) . . ?
B11 B12 H12 122.3(9) . . ?
P4 C100 H10A 109.5 . . ?
P4 C100 H10B 109.5 . . ?
P4 C100 H10C 109.5 . . ?
H10A C100 H10B 109.5 . . ?
H10A C100 H10C 109.5 . . ?
H10B C100 H10C 109.5 . . ?
C102 C101 P4 122.79(13) . . ?
C106 C101 P4 118.14(12) . . ?
C106 C101 C102 118.96(15) . . ?
C101 C102 H102 119.9 . . ?
C103 C102 C101 120.23(19) . . ?
C103 C102 H102 119.9 . . ?
C102 C103 H103 119.9 . . ?
C104 C103 C102 120.25(19) . . ?
C104 C103 H103 119.9 . . ?
C103 C104 H104 119.8 . . ?
C103 C104 C105 120.43(16) . . ?
C105 C104 H104 119.8 . . ?
C104 C105 H105 120.2 . . ?
C104 C105 C106 119.61(19) . . ?
C106 C105 H105 120.2 . . ?
C101 C106 H106 119.7 . . ?
C105 C106 C101 120.50(17) . . ?
C105 C106 H106 119.7 . . ?
C112 C111 P4 119.06(10) . . ?
C116 C111 P4 122.59(11) . . ?
C116 C111 C112 118.28(12) . . ?
C111 C112 H112 119.4 . . ?
C113 C112 C111 121.30(13) . . ?
C113 C112 H112 119.4 . . ?
C112 C113 H113 120.1 . . ?
C112 C113 C114 119.86(14) . . ?
C114 C113 H113 120.1 . . ?
C113 C114 H114 120.2 . . ?
C115 C114 C113 119.58(13) . . ?
C115 C114 H114 120.2 . . ?
C114 C115 H115 119.7 . . ?
C114 C115 C116 120.56(14) . . ?
C116 C115 H115 119.7 . . ?
C111 C116 H116 119.8 . . ?
C115 C116 C111 120.41(14) . . ?
C115 C116 H116 119.8 . . ?
P3 C200 H20A 109.5 . . ?
P3 C200 H20B 109.5 . . ?
P3 C200 H20C 109.5 . . ?
H20A C200 H20B 109.5 . . ?
H20A C200 H20C 109.5 . . ?
H20B C200 H20C 109.5 . . ?
C202 C201 P3 122.06(11) . . ?
C202 C201 C206 118.35(13) . . ?
C206 C201 P3 119.56(10) . . ?
C201 C202 H202 119.6 . . ?
C203 C202 C201 120.78(14) . . ?
C203 C202 H202 119.6 . . ?
C202 C203 H203 119.8 . . ?
C204 C203 C202 120.48(14) . . ?
C204 C203 H203 119.8 . . ?
C203 C204 H204 120.4 . . ?
C205 C204 C203 119.26(14) . . ?
C205 C204 H204 120.4 . . ?
C204 C205 H205 119.7 . . ?
C204 C205 C206 120.55(14) . . ?
C206 C205 H205 119.7 . . ?
C201 C206 H206 119.7 . . ?
C205 C206 C201 120.57(13) . . ?
C205 C206 H206 119.7 . . ?
C211 C210 P3 122.35(11) . . ?
C211 C210 C215 118.74(13) . . ?
C215 C210 P3 118.91(10) . . ?
C210 C211 H211 119.8 . . ?
C212 C211 C210 120.46(13) . . ?
C212 C211 H211 119.8 . . ?
C211 C212 H212 119.8 . . ?
C213 C212 C211 120.31(14) . . ?
C213 C212 H212 119.8 . . ?
C212 C213 H213 120.0 . . ?
C212 C213 C214 119.90(14) . . ?
C214 C213 H213 120.0 . . ?
C213 C214 H214 120.0 . . ?
C215 C214 C213 119.91(14) . . ?
C215 C214 H214 120.0 . . ?
C210 C215 H215 119.7 . . ?
C214 C215 C210 120.67(14) . . ?
C214 C215 H215 119.7 . . ?
C1 C1' C2' 117.14(11) . . ?
C1 C1' B3' 110.05(10) . . ?
C1 C1' B4' 119.89(11) . . ?
C1 C1' B5' 123.74(11) . . ?
C1 C1' B6' 119.07(11) . . ?
C2' C1' B3' 63.07(8) . . ?
C2' C1' B4' 110.25(10) . . ?
C2' C1' B5' 111.03(11) . . ?
C2' C1' B6' 62.02(9) . . ?
B4' C1' B3' 62.26(8) . . ?
B4' C1' B5' 63.30(9) . . ?
B4' C1' B6' 114.69(11) . . ?
B5' C1' B3' 116.68(10) . . ?
B5' C1' B6' 62.26(9) . . ?
B6' C1' B3' 117.93(10) . . ?
C1' C2' H2' 117.2(11) . . ?
C1' C2' B3' 64.48(8) . . ?
C1' C2' B6' 62.49(9) . . ?
C1' C2' B7' 112.46(11) . . ?
C1' C2' B11' 112.41(11) . . ?
B3' C2' H2' 113.3(11) . . ?
B6' C2' H2' 115.2(10) . . ?
B6' C2' B3' 119.55(10) . . ?
B7' C2' H2' 120.1(10) . . ?
B7' C2' B3' 62.36(9) . . ?
B7' C2' B6' 116.13(11) . . ?
B7' C2' B11' 63.91(10) . . ?
B11' C2' H2' 119.8(11) . . ?
B11' C2' B3' 117.55(11) . . ?
B11' C2' B6' 62.50(9) . . ?
C1' B3' Ru1 108.20(8) . . ?
C2' B3' Ru1 116.65(9) . . ?
C2' B3' C1' 52.46(7) . . ?
C2' B3' B4' 96.55(10) . . ?
B4' B3' Ru1 120.56(9) . . ?
B4' B3' C1' 55.36(7) . . ?
B7' B3' Ru1 136.81(9) . . ?
B7' B3' C1' 97.26(10) . . ?
B7' B3' C2' 55.22(8) . . ?
B7' B3' B4' 102.59(10) . . ?
B8' B3' Ru1 144.13(10) . . ?
B8' B3' C1' 98.79(10) . . ?
B8' B3' C2' 98.41(10) . . ?
B8' B3' B4' 58.21(8) . . ?
B8' B3' B7' 58.68(9) . . ?
C1' B4' B3' 62.38(8) . . ?
C1' B4' H4' 118.0(10) . . ?
C1' B4' B5' 58.39(8) . . ?
C1' B4' B8' 105.29(11) . . ?
C1' B4' B9' 104.33(11) . . ?
B3' B4' H4' 117.4(10) . . ?
B5' B4' B3' 112.64(11) . . ?
B5' B4' H4' 116.7(9) . . ?
B8' B4' B3' 59.95(8) . . ?
B8' B4' H4' 128.5(10) . . ?
B8' B4' B5' 108.96(11) . . ?
B8' B4' B9' 60.93(9) . . ?
B9' B4' B3' 110.98(11) . . ?
B9' B4' H4' 126.1(10) . . ?
B9' B4' B5' 59.78(9) . . ?
C1' B5' B4' 58.31(8) . . ?
C1' B5' H5' 117.6(10) . . ?
C1' B5' B6' 59.69(9) . . ?
C1' B5' B9' 104.06(11) . . ?
C1' B5' B10' 104.67(11) . . ?
B4' B5' H5' 118.5(10) . . ?
B6' B5' B4' 108.50(11) . . ?
B6' B5' H5' 119.3(10) . . ?
B6' B5' B10' 59.33(9) . . ?
B9' B5' B4' 59.50(9) . . ?
B9' B5' H5' 127.9(10) . . ?
B9' B5' B6' 107.91(12) . . ?
B9' B5' B10' 60.38(10) . . ?
B10' B5' B4' 107.91(12) . . ?
B10' B5' H5' 128.5(10) . . ?
C1' B6' B5' 58.05(8) . . ?
C1' B6' H6' 117.9(10) . . ?
C1' B6' B10' 104.19(11) . . ?
C1' B6' B11' 103.03(11) . . ?
C2' B6' C1' 55.50(8) . . ?
C2' B6' B5' 102.52(11) . . ?
C2' B6' H6' 118.3(10) . . ?
C2' B6' B10' 103.67(11) . . ?
C2' B6' B11' 57.82(9) . . ?
B5' B6' H6' 125.0(10) . . ?
B10' B6' B5' 60.34(10) . . ?
B10' B6' H6' 132.0(10) . . ?
B10' B6' B11' 60.41(10) . . ?
B11' B6' B5' 107.72(12) . . ?
B11' B6' H6' 124.5(10) . . ?
C2' B7' B3' 62.43(9) . . ?
C2' B7' H7' 119.6(10) . . ?
C2' B7' B8' 104.88(11) . . ?
C2' B7' B11' 58.43(9) . . ?
C2' B7' B12' 103.81(11) . . ?
B3' B7' H7' 117.3(10) . . ?
B8' B7' B3' 60.32(9) . . ?
B8' B7' H7' 127.8(10) . . ?
B8' B7' B11' 108.40(11) . . ?
B8' B7' B12' 60.34(9) . . ?
B11' B7' B3' 112.98(11) . . ?
B11' B7' H7' 117.3(10) . . ?
B12' B7' B3' 110.97(11) . . ?
B12' B7' H7' 125.6(10) . . ?
B12' B7' B11' 59.55(9) . . ?
B3' B8' H8' 118.5(10) . . ?
B4' B8' B3' 61.83(9) . . ?
B4' B8' B7' 107.05(11) . . ?
B4' B8' H8' 122.8(10) . . ?
B4' B8' B9' 59.54(9) . . ?
B4' B8' B12' 107.11(11) . . ?
B7' B8' B3' 61.00(9) . . ?
B7' B8' H8' 122.3(10) . . ?
B7' B8' B9' 107.24(11) . . ?
B7' B8' B12' 60.00(9) . . ?
B9' B8' B3' 111.38(11) . . ?
B9' B8' H8' 121.5(10) . . ?
B12' B8' B3' 111.25(11) . . ?
B12' B8' H8' 121.0(10) . . ?
B12' B8' B9' 59.56(9) . . ?
B4' B9' B5' 60.72(9) . . ?
B4' B9' B8' 59.53(9) . . ?
B4' B9' H9' 119.3(10) . . ?
B4' B9' B10' 108.56(11) . . ?
B4' B9' B12' 107.40(11) . . ?
B5' B9' B8' 108.60(11) . . ?
B5' B9' H9' 120.2(10) . . ?
B5' B9' B10' 59.99(9) . . ?
B5' B9' B12' 108.16(12) . . ?
B8' B9' H9' 121.0(10) . . ?
B10' B9' B8' 108.86(12) . . ?
B10' B9' H9' 122.9(10) . . ?
B12' B9' B8' 59.93(9) . . ?
B12' B9' H9' 124.1(10) . . ?
B12' B9' B10' 60.49(10) . . ?
B5' B10' B9' 59.62(9) . . ?
B5' B10' H10' 121.2(10) . . ?
B5' B10' B12' 107.05(12) . . ?
B6' B10' B5' 60.33(9) . . ?
B6' B10' B9' 108.09(12) . . ?
B6' B10' H10' 119.4(11) . . ?
B6' B10' B11' 60.19(9) . . ?
B6' B10' B12' 107.83(11) . . ?
B9' B10' H10' 123.5(11) . . ?
B9' B10' B12' 59.45(10) . . ?
B11' B10' B5' 107.54(11) . . ?
B11' B10' B9' 106.93(11) . . ?
B11' B10' H10' 122.0(10) . . ?
B11' B10' B12' 59.34(10) . . ?
B12' B10' H10' 124.0(11) . . ?
C2' B11' B6' 59.68(9) . . ?
C2' B11' B7' 57.66(9) . . ?
C2' B11' B10' 104.31(11) . . ?
C2' B11' H11' 117.6(10) . . ?
C2' B11' B12' 103.54(11) . . ?
B6' B11' B7' 108.61(11) . . ?
B6' B11' B10' 59.40(9) . . ?
B6' B11' H11' 117.4(10) . . ?
B7' B11' H11' 119.4(10) . . ?
B10' B11' B7' 108.56(12) . . ?
B10' B11' H11' 127.8(10) . . ?
B12' B11' B6' 108.32(12) . . ?
B12' B11' B7' 59.95(9) . . ?
B12' B11' B10' 60.75(10) . . ?
B12' B11' H11' 129.3(10) . . ?
B7' B12' B8' 59.66(9) . . ?
B7' B12' B10' 108.33(11) . . ?
B7' B12' H12' 119.4(10) . . ?
B8' B12' B10' 108.97(12) . . ?
B8' B12' H12' 120.9(10) . . ?
B9' B12' B7' 107.72(11) . . ?
B9' B12' B8' 60.51(9) . . ?
B9' B12' B10' 60.05(10) . . ?
B9' B12' H12' 124.2(10) . . ?
B10' B12' H12' 123.0(10) . . ?
B11' B12' B7' 60.50(9) . . ?
B11' B12' B8' 108.60(11) . . ?
B11' B12' B9' 107.86(12) . . ?
B11' B12' B10' 59.91(10) . . ?
B11' B12' H12' 120.2(10) . . ?
Cl1A Cl1 C1S 87.9(17) . . ?
Cl1 Cl1A C1S 68.3(9) . . ?
Cl1 C1S Cl1A 23.8(11) . . ?
Cl1 C1S H1SA 110(3) . . ?
Cl1 C1S H1SB 106(2) . . ?
Cl2 C1S Cl1 118.5(7) . . ?
Cl2 C1S Cl1A 100.1(17) . . ?
Cl2 C1S H1SA 110(3) . . ?
Cl2 C1S H1SB 96(4) . . ?
Cl1A C1S H1SA 106(3) . . ?
Cl1A C1S H1SB 126(2) . . ?
H1SA C1S H1SB 117(4) . . ?

loop_
_geom_bond_atom_site_label_1
_geom_bond_atom_site_label_2
_geom_bond_distance
_geom_bond_site_symmetry_2
_geom_bond_publ_flag
Ru1 H6 1.867(18) . ?
Ru1 C2 2.1375(13) . ?
Ru1 P3 2.2555(3) . ?
Ru1 P4 2.3153(3) . ?
Ru1 B6 2.3265(14) . ?
Ru1 B3' 2.0273(15) . ?
C1 C2 1.7062(18) . ?
C1 B3 1.7083(19) . ?
C1 B4 1.6798(19) . ?
C1 B5 1.708(2) . ?
C1 B6 1.7159(19) . ?
C1 C1' 1.5116(18) . ?
C2 B3 1.732(2) . ?
C2 B6 1.6805(19) . ?
C2 B7 1.717(2) . ?
C2 B11 1.732(2) . ?
P3 C200 1.8188(13) . ?
P3 C201 1.8328(14) . ?
P3 C210 1.8328(14) . ?
B3 H3 1.063(18) . ?
B3 B4 1.807(2) . ?
B3 B7 1.772(2) . ?
B3 B8 1.783(2) . ?
P4 C100 1.8172(15) . ?
P4 C101 1.8303(15) . ?
P4 C111 1.8416(14) . ?
B4 H4 1.076(18) . ?
B4 B5 1.793(2) . ?
B4 B8 1.781(2) . ?
B4 B9 1.784(2) . ?
B5 H5 1.088(18) . ?
B5 B6 1.776(2) . ?
B5 B9 1.776(2) . ?
B5 B10 1.791(2) . ?
B6 H6 1.103(18) . ?
B6 B10 1.758(2) . ?
B6 B11 1.752(2) . ?
B7 H7 1.080(17) . ?
B7 B8 1.786(2) . ?
B7 B11 1.757(2) . ?
B7 B12 1.795(2) . ?
B8 H8 1.069(18) . ?
B8 B9 1.796(2) . ?
B8 B12 1.787(2) . ?
B9 H9 1.079(18) . ?
B9 B10 1.786(2) . ?
B9 B12 1.779(2) . ?
B10 H10 1.081(18) . ?
B10 B11 1.776(2) . ?
B10 B12 1.796(2) . ?
B11 H11 1.070(18) . ?
B11 B12 1.765(2) . ?
B12 H12 1.104(19) . ?
C100 H10A 0.9800 . ?
C100 H10B 0.9800 . ?
C100 H10C 0.9800 . ?
C101 C102 1.398(2) . ?
C101 C106 1.396(2) . ?
C102 H102 0.9500 . ?
C102 C103 1.388(3) . ?
C103 H103 0.9500 . ?
C103 C104 1.376(3) . ?
C104 H104 0.9500 . ?
C104 C105 1.389(3) . ?
C105 H105 0.9500 . ?
C105 C106 1.390(2) . ?
C106 H106 0.9500 . ?
C111 C112 1.397(2) . ?
C111 C116 1.3976(19) . ?
C112 H112 0.9500 . ?
C112 C113 1.387(2) . ?
C113 H113 0.9500 . ?
C113 C114 1.389(2) . ?
C114 H114 0.9500 . ?
C114 C115 1.387(2) . ?
C115 H115 0.9500 . ?
C115 C116 1.392(2) . ?
C116 H116 0.9500 . ?
C200 H20A 0.9800 . ?
C200 H20B 0.9800 . ?
C200 H20C 0.9800 . ?
C201 C202 1.394(2) . ?
C201 C206 1.3987(19) . ?
C202 H202 0.9500 . ?
C202 C203 1.388(2) . ?
C203 H203 0.9500 . ?
C203 C204 1.386(2) . ?
C204 H204 0.9500 . ?
C204 C205 1.385(2) . ?
C205 H205 0.9500 . ?
C205 C206 1.389(2) . ?
C206 H206 0.9500 . ?
C210 C211 1.3961(19) . ?
C210 C215 1.398(2) . ?
C211 H211 0.9500 . ?
C211 C212 1.390(2) . ?
C212 H212 0.9500 . ?
C212 C213 1.384(2) . ?
C213 H213 0.9500 . ?
C213 C214 1.390(2) . ?
C214 H214 0.9500 . ?
C214 C215 1.390(2) . ?
C215 H215 0.9500 . ?
C1' C2' 1.6152(18) . ?
C1' B3' 1.838(2) . ?
C1' B4' 1.7071(19) . ?
C1' B5' 1.708(2) . ?
C1' B6' 1.738(2) . ?
C2' H2' 0.952(18) . ?
C2' B3' 1.816(2) . ?
C2' B6' 1.731(2) . ?
C2' B7' 1.683(2) . ?
C2' B11' 1.697(2) . ?
B3' B4' 1.836(2) . ?
B3' B7' 1.815(2) . ?
B3' B8' 1.803(2) . ?
B4' H4' 1.054(18) . ?
B4' B5' 1.792(2) . ?
B4' B8' 1.771(2) . ?
B4' B9' 1.771(2) . ?
B5' H5' 1.071(18) . ?
B5' B6' 1.782(2) . ?
B5' B9' 1.776(2) . ?
B5' B10' 1.782(2) . ?
B6' H6' 1.051(19) . ?
B6' B10' 1.764(2) . ?
B6' B11' 1.778(2) . ?
B7' H7' 1.086(18) . ?
B7' B8' 1.773(2) . ?
B7' B11' 1.789(2) . ?
B7' B12' 1.779(2) . ?
B8' H8' 1.058(18) . ?
B8' B9' 1.795(2) . ?
B8' B12' 1.785(2) . ?
B9' H9' 1.093(19) . ?
B9' B10' 1.789(2) . ?
B9' B12' 1.778(2) . ?
B10' H10' 1.05(2) . ?
B10' B11' 1.782(2) . ?
B10' B12' 1.797(2) . ?
B11' H11' 1.067(19) . ?
B11' B12' 1.772(2) . ?
B12' H12' 1.07(2) . ?
Cl1 Cl1A 0.72(3) . ?
Cl1 C1S 1.663(5) . ?
Cl2 C1S 1.634(8) . ?
Cl1A C1S 1.788(11) . ?
C1S H1SA 0.97(5) . ?
C1S H1SB 1.04(5) . ?

loop_
_geom_torsion_atom_site_label_1
_geom_torsion_atom_site_label_2
_geom_torsion_atom_site_label_3
_geom_torsion_atom_site_label_4
_geom_torsion
_geom_torsion_site_symmetry_1
_geom_torsion_site_symmetry_2
_geom_torsion_site_symmetry_3
_geom_torsion_site_symmetry_4
_geom_torsion_publ_flag
Ru1 C2 B3 C1 -62.63(17) . . . . ?
Ru1 C2 B3 B4 -97.33(18) . . . . ?
Ru1 C2 B3 B7 161.13(18) . . . . ?
Ru1 C2 B3 B8 -159.31(14) . . . . ?
Ru1 C2 B6 C1 116.09(8) . . . . ?
Ru1 C2 B6 B5 149.60(10) . . . . ?
Ru1 C2 B6 B10 -145.51(10) . . . . ?
Ru1 C2 B6 B11 -107.69(8) . . . . ?
Ru1 C2 B7 B3 -162.86(17) . . . . ?
Ru1 C2 B7 B8 157.53(13) . . . . ?
Ru1 C2 B7 B11 56.07(16) . . . . ?
Ru1 C2 B7 B12 94.97(17) . . . . ?
Ru1 C2 B11 B6 67.41(7) . . . . ?
Ru1 C2 B11 B7 -152.22(9) . . . . ?
Ru1 C2 B11 B10 104.04(9) . . . . ?
Ru1 C2 B11 B12 167.91(9) . . . . ?
Ru1 P3 C201 C202 130.11(11) . . . . ?
Ru1 P3 C201 C206 -52.10(12) . . . . ?
Ru1 P3 C210 C211 -133.97(10) . . . . ?
Ru1 P3 C210 C215 46.62(12) . . . . ?
Ru1 P4 C101 C102 132.75(11) . . . . ?
Ru1 P4 C101 C106 -43.27(12) . . . . ?
Ru1 P4 C111 C112 43.91(11) . . . . ?
Ru1 P4 C111 C116 -133.04(11) . . . . ?
Ru1 B6 B10 B5 -169.56(19) . . . . ?
Ru1 B6 B10 B9 -130.45(16) . . . . ?
Ru1 B6 B10 B11 -30.12(17) . . . . ?
Ru1 B6 B10 B12 -68.2(2) . . . . ?
Ru1 B6 B11 C2 -57.29(7) . . . . ?
Ru1 B6 B11 B7 -92.00(9) . . . . ?
Ru1 B6 B11 B10 164.28(9) . . . . ?
Ru1 B6 B11 B12 -156.41(9) . . . . ?
Ru1 B3' B4' C1' -91.89(11) . . . . ?
Ru1 B3' B4' B5' -122.64(11) . . . . ?
Ru1 B3' B4' B8' 137.83(12) . . . . ?
Ru1 B3' B4' B9' 172.45(9) . . . . ?
Ru1 B3' B7' C2' 93.33(14) . . . . ?
Ru1 B3' B7' B8' -137.54(15) . . . . ?
Ru1 B3' B7' B11' 123.67(13) . . . . ?
Ru1 B3' B7' B12' -171.60(11) . . . . ?
Ru1 B3' B8' B4' -99.43(17) . . . . ?
Ru1 B3' B8' B7' 127.95(17) . . . . ?
Ru1 B3' B8' B9' -133.61(15) . . . . ?
Ru1 B3' B8' B12' 161.96(14) . . . . ?
C1 C2 B3 B4 -34.70(9) . . . . ?
C1 C2 B3 B7 -136.25(11) . . . . ?
C1 C2 B3 B8 -96.68(11) . . . . ?
C1 C2 B6 Ru1 -116.09(8) . . . . ?
C1 C2 B6 B5 33.52(10) . . . . ?
C1 C2 B6 B10 98.41(11) . . . . ?
C1 C2 B6 B11 136.23(10) . . . . ?
C1 C2 B7 B3 38.84(9) . . . . ?
C1 C2 B7 B8 -0.76(13) . . . . ?
C1 C2 B7 B11 -102.22(10) . . . . ?
C1 C2 B7 B12 -63.32(12) . . . . ?
C1 C2 B11 B6 -39.73(9) . . . . ?
C1 C2 B11 B7 100.65(11) . . . . ?
C1 C2 B11 B10 -3.10(13) . . . . ?
C1 C2 B11 B12 60.77(13) . . . . ?
C1 B3 B4 B5 -33.84(10) . . . . ?
C1 B3 B4 B8 -134.85(11) . . . . ?
C1 B3 B4 B9 -96.62(11) . . . . ?
C1 B3 B7 C2 -38.17(9) . . . . ?
C1 B3 B7 B8 96.89(11) . . . . ?
C1 B3 B7 B11 -3.12(14) . . . . ?
C1 B3 B7 B12 60.11(13) . . . . ?
C1 B3 B8 B4 37.69(9) . . . . ?
C1 B3 B8 B7 -100.36(11) . . . . ?
C1 B3 B8 B9 -0.36(14) . . . . ?
C1 B3 B8 B12 -63.39(13) . . . . ?
C1 B4 B5 B6 -34.92(10) . . . . ?
C1 B4 B5 B9 -134.25(11) . . . . ?
C1 B4 B5 B10 -96.92(11) . . . . ?
C1 B4 B8 B3 -38.70(10) . . . . ?
C1 B4 B8 B7 -1.33(14) . . . . ?
C1 B4 B8 B9 98.67(11) . . . . ?
C1 B4 B8 B12 62.57(13) . . . . ?
C1 B4 B9 B5 39.28(10) . . . . ?
C1 B4 B9 B8 -98.90(11) . . . . ?
C1 B4 B9 B10 1.65(14) . . . . ?
C1 B4 B9 B12 -62.57(13) . . . . ?
C1 B5 B6 Ru1 32.33(19) . . . . ?
C1 B5 B6 C2 -34.22(10) . . . . ?
C1 B5 B6 B10 -136.08(11) . . . . ?
C1 B5 B6 B11 -98.93(11) . . . . ?
C1 B5 B9 B4 -38.34(9) . . . . ?
C1 B5 B9 B8 -1.09(14) . . . . ?
C1 B5 B9 B10 99.97(11) . . . . ?
C1 B5 B9 B12 62.52(13) . . . . ?
C1 B5 B10 B6 38.05(10) . . . . ?
C1 B5 B10 B9 -97.28(11) . . . . ?
C1 B5 B10 B11 1.92(14) . . . . ?
C1 B5 B10 B12 -60.62(13) . . . . ?
C1 B6 B10 B5 -38.08(10) . . . . ?
C1 B6 B10 B9 1.03(13) . . . . ?
C1 B6 B10 B11 101.36(11) . . . . ?
C1 B6 B10 B12 63.25(13) . . . . ?
C1 B6 B11 C2 39.09(9) . . . . ?
C1 B6 B11 B7 4.38(13) . . . . ?
C1 B6 B11 B10 -99.34(11) . . . . ?
C1 B6 B11 B12 -60.02(13) . . . . ?
C1 C1' C2' B3' -99.89(12) . . . . ?
C1 C1' C2' B6' 110.24(13) . . . . ?
C1 C1' C2' B7' -140.98(12) . . . . ?
C1 C1' C2' B11' 149.16(12) . . . . ?
C1 C1' B3' Ru1 1.01(12) . . . . ?
C1 C1' B3' C2' 111.06(11) . . . . ?
C1 C1' B3' B4' -114.04(12) . . . . ?
C1 C1' B3' B7' 145.65(10) . . . . ?
C1 C1' B3' B8' -155.05(10) . . . . ?
C1 C1' B4' B3' 98.31(12) . . . . ?
C1 C1' B4' B5' -115.35(13) . . . . ?
C1 C1' B4' B8' 141.51(12) . . . . ?
C1 C1' B4' B9' -155.23(11) . . . . ?
C1 C1' B5' B4' 109.56(14) . . . . ?
C1 C1' B5' B6' -107.99(14) . . . . ?
C1 C1' B5' B9' 149.26(12) . . . . ?
C1 C1' B5' B10' -148.20(12) . . . . ?
C1 C1' B6' C2' -107.20(13) . . . . ?
C1 C1' B6' B5' 115.19(13) . . . . ?
C1 C1' B6' B10' 155.80(12) . . . . ?
C1 C1' B6' B11' -141.87(12) . . . . ?
C2 C1 B3 B4 139.18(11) . . . . ?
C2 C1 B3 B7 37.81(9) . . . . ?
C2 C1 B3 B8 100.29(11) . . . . ?
C2 C1 B4 B3 -38.32(10) . . . . ?
C2 C1 B4 B5 103.32(11) . . . . ?
C2 C1 B4 B8 0.88(14) . . . . ?
C2 C1 B4 B9 63.67(13) . . . . ?
C2 C1 B5 B4 -105.88(11) . . . . ?
C2 C1 B5 B6 34.15(10) . . . . ?
C2 C1 B5 B9 -66.21(12) . . . . ?
C2 C1 B5 B10 -3.94(14) . . . . ?
C2 C1 B6 Ru1 52.90(7) . . . . ?
C2 C1 B6 B5 -142.28(11) . . . . ?
C2 C1 B6 B10 -103.09(11) . . . . ?
C2 C1 B6 B11 -39.22(9) . . . . ?
C2 C1 C1' C2' 41.09(15) . . . . ?
C2 C1 C1' B3' -28.13(13) . . . . ?
C2 C1 C1' B4' -96.92(13) . . . . ?
C2 C1 C1' B5' -173.08(11) . . . . ?
C2 C1 C1' B6' 112.53(12) . . . . ?
C2 B3 B4 C1 35.78(9) . . . . ?
C2 B3 B4 B5 1.94(14) . . . . ?
C2 B3 B4 B8 -99.07(11) . . . . ?
C2 B3 B4 B9 -60.85(13) . . . . ?
C2 B3 B7 B8 135.07(11) . . . . ?
C2 B3 B7 B11 35.05(10) . . . . ?
C2 B3 B7 B12 98.28(11) . . . . ?
C2 B3 B8 B4 99.27(11) . . . . ?
C2 B3 B8 B7 -38.77(10) . . . . ?
C2 B3 B8 B9 61.23(13) . . . . ?
C2 B3 B8 B12 -1.80(14) . . . . ?
C2 B6 B10 B5 -101.71(11) . . . . ?
C2 B6 B10 B9 -62.59(13) . . . . ?
C2 B6 B10 B11 37.73(10) . . . . ?
C2 B6 B10 B12 -0.38(14) . . . . ?
C2 B6 B11 B7 -34.71(10) . . . . ?
C2 B6 B11 B10 -138.43(11) . . . . ?
C2 B6 B11 B12 -99.11(11) . . . . ?
C2 B7 B8 B3 39.30(10) . . . . ?
C2 B7 B8 B4 1.30(14) . . . . ?
C2 B7 B8 B9 -61.90(13) . . . . ?
C2 B7 B8 B12 -99.61(11) . . . . ?
C2 B7 B11 B6 34.16(9) . . . . ?
C2 B7 B11 B10 97.29(11) . . . . ?
C2 B7 B11 B12 135.60(11) . . . . ?
C2 B7 B12 B8 99.50(11) . . . . ?
C2 B7 B12 B9 61.27(13) . . . . ?
C2 B7 B12 B10 -1.90(14) . . . . ?
C2 B7 B12 B11 -39.02(10) . . . . ?
C2 B11 B12 B7 38.77(10) . . . . ?
C2 B11 B12 B8 1.92(14) . . . . ?
C2 B11 B12 B9 -61.85(13) . . . . ?
C2 B11 B12 B10 -99.39(11) . . . . ?
P3 C201 C202 C203 176.93(12) . . . . ?
P3 C201 C206 C205 -177.19(12) . . . . ?
P3 C210 C211 C212 -178.64(11) . . . . ?
P3 C210 C215 C214 178.14(12) . . . . ?
B3 C1 C2 Ru1 152.37(9) . . . . ?
B3 C1 C2 B6 -144.98(11) . . . . ?
B3 C1 C2 B7 -39.87(10) . . . . ?
B3 C1 C2 B11 -104.85(11) . . . . ?
B3 C1 B4 B5 141.64(11) . . . . ?
B3 C1 B4 B8 39.21(10) . . . . ?
B3 C1 B4 B9 102.00(11) . . . . ?
B3 C1 B5 B4 -38.73(11) . . . . ?
B3 C1 B5 B6 101.29(12) . . . . ?
B3 C1 B5 B9 0.94(14) . . . . ?
B3 C1 B5 B10 63.21(14) . . . . ?
B3 C1 B6 Ru1 85.46(10) . . . . ?
B3 C1 B6 C2 32.56(10) . . . . ?
B3 C1 B6 B5 -109.72(11) . . . . ?
B3 C1 B6 B10 -70.53(13) . . . . ?
B3 C1 B6 B11 -6.66(14) . . . . ?
B3 C1 C1' C2' -27.44(16) . . . . ?
B3 C1 C1' B3' -96.66(12) . . . . ?
B3 C1 C1' B4' -165.45(11) . . . . ?
B3 C1 C1' B5' 118.39(13) . . . . ?
B3 C1 C1' B6' 44.00(16) . . . . ?
B3 C2 B6 Ru1 -148.28(10) . . . . ?
B3 C2 B6 C1 -32.19(10) . . . . ?
B3 C2 B6 B5 1.33(14) . . . . ?
B3 C2 B6 B10 66.22(13) . . . . ?
B3 C2 B6 B11 104.04(11) . . . . ?
B3 C2 B7 B8 -39.60(10) . . . . ?
B3 C2 B7 B11 -141.06(11) . . . . ?
B3 C2 B7 B12 -102.16(11) . . . . ?
B3 C2 B11 B6 -103.70(11) . . . . ?
B3 C2 B11 B7 36.67(10) . . . . ?
B3 C2 B11 B10 -67.08(13) . . . . ?
B3 C2 B11 B12 -3.21(14) . . . . ?
B3 B4 B5 C1 33.72(10) . . . . ?
B3 B4 B5 B6 -1.20(14) . . . . ?
B3 B4 B5 B9 -100.53(12) . . . . ?
B3 B4 B5 B10 -63.19(13) . . . . ?
B3 B4 B8 B7 37.37(10) . . . . ?
B3 B4 B8 B9 137.36(11) . . . . ?
B3 B4 B8 B12 101.27(11) . . . . ?
B3 B4 B9 B5 100.38(11) . . . . ?
B3 B4 B9 B8 -37.80(10) . . . . ?
B3 B4 B9 B10 62.75(13) . . . . ?
B3 B4 B9 B12 -1.47(14) . . . . ?
B3 B7 B8 B4 -38.00(10) . . . . ?
B3 B7 B8 B9 -101.20(12) . . . . ?
B3 B7 B8 B12 -138.92(11) . . . . ?
B3 B7 B11 C2 -34.93(10) . . . . ?
B3 B7 B11 B6 -0.77(14) . . . . ?
B3 B7 B11 B10 62.36(14) . . . . ?
B3 B7 B11 B12 100.67(12) . . . . ?
B3 B7 B12 B8 36.91(10) . . . . ?
B3 B7 B12 B9 -1.33(14) . . . . ?
B3 B7 B12 B10 -64.49(13) . . . . ?
B3 B7 B12 B11 -101.61(12) . . . . ?
B3 B8 B9 B4 38.56(10) . . . . ?
B3 B8 B9 B5 0.93(15) . . . . ?
B3 B8 B9 B10 -62.98(14) . . . . ?
B3 B8 B9 B12 -100.94(12) . . . . ?
B3 B8 B12 B7 -36.62(10) . . . . ?
B3 B8 B12 B9 100.77(12) . . . . ?
B3 B8 B12 B10 63.06(13) . . . . ?
B3 B8 B12 B11 -0.07(14) . . . . ?
P4 C101 C102 C103 -175.91(13) . . . . ?
P4 C101 C106 C105 176.73(12) . . . . ?
P4 C111 C112 C113 -176.54(11) . . . . ?
P4 C111 C116 C115 175.82(11) . . . . ?
B4 C1 C2 Ru1 -167.84(9) . . . . ?
B4 C1 C2 B3 39.79(11) . . . . ?
B4 C1 C2 B6 -105.19(12) . . . . ?
B4 C1 C2 B7 -0.08(14) . . . . ?
B4 C1 C2 B11 -65.06(13) . . . . ?
B4 C1 B3 C2 -139.18(11) . . . . ?
B4 C1 B3 B7 -101.38(11) . . . . ?
B4 C1 B3 B8 -38.89(10) . . . . ?
B4 C1 B5 B6 140.02(11) . . . . ?
B4 C1 B5 B9 39.67(10) . . . . ?
B4 C1 B5 B10 101.94(12) . . . . ?
B4 C1 B6 Ru1 156.00(9) . . . . ?
B4 C1 B6 C2 103.09(11) . . . . ?
B4 C1 B6 B5 -39.19(11) . . . . ?
B4 C1 B6 B10 0.00(14) . . . . ?
B4 C1 B6 B11 63.88(13) . . . . ?
B4 C1 C1' C2' -105.16(14) . . . . ?
B4 C1 C1' B3' -174.38(11) . . . . ?
B4 C1 C1' B4' 116.83(14) . . . . ?
B4 C1 C1' B5' 40.67(19) . . . . ?
B4 C1 C1' B6' -33.72(18) . . . . ?
B4 B3 B7 C2 -97.86(11) . . . . ?
B4 B3 B7 B8 37.20(10) . . . . ?
B4 B3 B7 B11 -62.81(13) . . . . ?
B4 B3 B7 B12 0.42(14) . . . . ?
B4 B3 B8 B7 -138.04(11) . . . . ?
B4 B3 B8 B9 -38.05(10) . . . . ?
B4 B3 B8 B12 -101.07(12) . . . . ?
B4 B5 B6 Ru1 66.5(2) . . . . ?
B4 B5 B6 C1 34.19(10) . . . . ?
B4 B5 B6 C2 -0.03(14) . . . . ?
B4 B5 B6 B10 -101.88(12) . . . . ?
B4 B5 B6 B11 -64.74(13) . . . . ?
B4 B5 B9 B8 37.26(10) . . . . ?
B4 B5 B9 B10 138.31(11) . . . . ?
B4 B5 B9 B12 100.87(12) . . . . ?
B4 B5 B10 B6 98.04(11) . . . . ?
B4 B5 B10 B9 -37.28(10) . . . . ?
B4 B5 B10 B11 61.91(13) . . . . ?
B4 B5 B10 B12 -0.63(14) . . . . ?
B4 B8 B9 B5 -37.63(10) . . . . ?
B4 B8 B9 B10 -101.53(12) . . . . ?
B4 B8 B9 B12 -139.50(11) . . . . ?
B4 B8 B12 B7 -101.17(11) . . . . ?
B4 B8 B12 B9 36.22(10) . . . . ?
B4 B8 B12 B10 -1.49(14) . . . . ?
B4 B8 B12 B11 -64.62(13) . . . . ?
B4 B9 B10 B5 37.68(10) . . . . ?
B4 B9 B10 B6 -1.67(14) . . . . ?
B4 B9 B10 B11 -63.95(14) . . . . ?
B4 B9 B10 B12 -100.98(12) . . . . ?
B4 B9 B12 B7 1.73(15) . . . . ?
B4 B9 B12 B8 -36.20(10) . . . . ?
B4 B9 B12 B10 101.62(12) . . . . ?
B4 B9 B12 B11 64.13(14) . . . . ?
B5 C1 C2 Ru1 -98.24(10) . . . . ?
B5 C1 C2 B3 109.39(11) . . . . ?
B5 C1 C2 B6 -35.59(10) . . . . ?
B5 C1 C2 B7 69.52(12) . . . . ?
B5 C1 C2 B11 4.54(14) . . . . ?
B5 C1 B3 C2 -100.67(12) . . . . ?
B5 C1 B3 B4 38.52(11) . . . . ?
B5 C1 B3 B7 -62.86(13) . . . . ?
B5 C1 B3 B8 -0.38(14) . . . . ?
B5 C1 B4 B3 -141.64(11) . . . . ?
B5 C1 B4 B8 -102.43(12) . . . . ?
B5 C1 B4 B9 -39.64(10) . . . . ?
B5 C1 B6 Ru1 -164.82(9) . . . . ?
B5 C1 B6 C2 142.28(11) . . . . ?
B5 C1 B6 B10 39.19(10) . . . . ?
B5 C1 B6 B11 103.06(11) . . . . ?
B5 C1 C1' C2' 176.63(11) . . . . ?
B5 C1 C1' B3' 107.41(12) . . . . ?
B5 C1 C1' B4' 38.62(17) . . . . ?
B5 C1 C1' B5' -37.54(18) . . . . ?
B5 C1 C1' B6' -111.93(13) . . . . ?
B5 B4 B8 B3 -100.17(11) . . . . ?
B5 B4 B8 B7 -62.80(13) . . . . ?
B5 B4 B8 B9 37.19(10) . . . . ?
B5 B4 B8 B12 1.10(14) . . . . ?
B5 B4 B9 B8 -138.18(11) . . . . ?
B5 B4 B9 B10 -37.63(10) . . . . ?
B5 B4 B9 B12 -101.85(12) . . . . ?
B5 B6 B10 B9 39.11(10) . . . . ?
B5 B6 B10 B11 139.44(11) . . . . ?
B5 B6 B10 B12 101.33(12) . . . . ?
B5 B6 B11 C2 101.23(11) . . . . ?
B5 B6 B11 B7 66.52(13) . . . . ?
B5 B6 B11 B10 -37.20(10) . . . . ?
B5 B6 B11 B12 2.12(14) . . . . ?
B5 B9 B10 B6 -39.36(10) . . . . ?
B5 B9 B10 B11 -101.63(12) . . . . ?
B5 B9 B10 B12 -138.66(11) . . . . ?
B5 B9 B12 B7 -62.51(14) . . . . ?
B5 B9 B12 B8 -100.44(12) . . . . ?
B5 B9 B12 B10 37.38(10) . . . . ?
B5 B9 B12 B11 -0.11(15) . . . . ?
B5 B10 B11 C2 0.70(14) . . . . ?
B5 B10 B11 B6 36.39(10) . . . . ?
B5 B10 B11 B7 -61.47(14) . . . . ?
B5 B10 B11 B12 -99.92(12) . . . . ?
B5 B10 B12 B7 64.38(13) . . . . ?
B5 B10 B12 B8 1.30(14) . . . . ?
B5 B10 B12 B9 -36.65(10) . . . . ?
B5 B10 B12 B11 101.20(11) . . . . ?
B6 C1 C2 Ru1 -62.65(8) . . . . ?
B6 C1 C2 B3 144.98(11) . . . . ?
B6 C1 C2 B7 105.11(11) . . . . ?
B6 C1 C2 B11 40.13(10) . . . . ?
B6 C1 B3 C2 -31.77(9) . . . . ?
B6 C1 B3 B4 107.41(11) . . . . ?
B6 C1 B3 B7 6.03(13) . . . . ?
B6 C1 B3 B8 68.52(12) . . . . ?
B6 C1 B4 B3 -103.03(12) . . . . ?
B6 C1 B4 B5 38.61(10) . . . . ?
B6 C1 B4 B8 -63.82(13) . . . . ?
B6 C1 B4 B9 -1.03(14) . . . . ?
B6 C1 B5 B4 -140.02(11) . . . . ?
B6 C1 B5 B9 -100.36(11) . . . . ?
B6 C1 B5 B10 -38.08(10) . . . . ?
B6 C1 C1' C2' 105.80(12) . . . . ?
B6 C1 C1' B3' 36.58(13) . . . . ?
B6 C1 C1' B4' -32.21(15) . . . . ?
B6 C1 C1' B5' -108.37(13) . . . . ?
B6 C1 C1' B6' 177.24(11) . . . . ?
B6 C2 B3 C1 32.66(10) . . . . ?
B6 C2 B3 B4 -2.04(14) . . . . ?
B6 C2 B3 B7 -103.58(11) . . . . ?
B6 C2 B3 B8 -64.02(13) . . . . ?
B6 C2 B7 B3 103.90(11) . . . . ?
B6 C2 B7 B8 64.30(13) . . . . ?
B6 C2 B7 B11 -37.17(10) . . . . ?
B6 C2 B7 B12 1.74(14) . . . . ?
B6 C2 B11 B7 140.37(11) . . . . ?
B6 C2 B11 B10 36.63(10) . . . . ?
B6 C2 B11 B12 100.50(11) . . . . ?
B6 B5 B9 B4 -99.51(11) . . . . ?
B6 B5 B9 B8 -62.25(13) . . . . ?
B6 B5 B9 B10 38.80(10) . . . . ?
B6 B5 B9 B12 1.36(14) . . . . ?
B6 B5 B10 B9 -135.33(11) . . . . ?
B6 B5 B10 B11 -36.13(10) . . . . ?
B6 B5 B10 B12 -98.67(11) . . . . ?
B6 B10 B11 C2 -35.69(10) . . . . ?
B6 B10 B11 B7 -97.86(12) . . . . ?
B6 B10 B11 B12 -136.31(11) . . . . ?
B6 B10 B12 B7 1.41(14) . . . . ?
B6 B10 B12 B8 -61.68(13) . . . . ?
B6 B10 B12 B9 -99.63(12) . . . . ?
B6 B10 B12 B11 38.22(10) . . . . ?
B6 B11 B12 B7 99.39(11) . . . . ?
B6 B11 B12 B8 62.55(13) . . . . ?
B6 B11 B12 B9 -1.22(14) . . . . ?
B6 B11 B12 B10 -38.76(10) . . . . ?
B7 C2 B3 C1 136.25(11) . . . . ?
B7 C2 B3 B4 101.54(11) . . . . ?
B7 C2 B3 B8 39.56(10) . . . . ?
B7 C2 B6 Ru1 144.64(10) . . . . ?
B7 C2 B6 C1 -99.28(11) . . . . ?
B7 C2 B6 B5 -65.76(13) . . . . ?
B7 C2 B6 B10 -0.87(14) . . . . ?
B7 C2 B6 B11 36.95(10) . . . . ?
B7 C2 B11 B6 -140.37(11) . . . . ?
B7 C2 B11 B10 -103.74(11) . . . . ?
B7 C2 B11 B12 -39.88(10) . . . . ?
B7 B3 B4 C1 97.27(11) . . . . ?
B7 B3 B4 B5 63.43(13) . . . . ?
B7 B3 B4 B8 -37.58(10) . . . . ?
B7 B3 B4 B9 0.64(14) . . . . ?
B7 B3 B8 B4 138.04(11) . . . . ?
B7 B3 B8 B9 100.00(12) . . . . ?
B7 B3 B8 B12 36.97(10) . . . . ?
B7 B8 B9 B4 101.42(11) . . . . ?
B7 B8 B9 B5 63.79(14) . . . . ?
B7 B8 B9 B10 -0.11(15) . . . . ?
B7 B8 B9 B12 -38.08(10) . . . . ?
B7 B8 B12 B9 137.39(11) . . . . ?
B7 B8 B12 B10 99.68(11) . . . . ?
B7 B8 B12 B11 36.55(10) . . . . ?
B7 B11 B12 B8 -36.85(10) . . . . ?
B7 B11 B12 B9 -100.61(12) . . . . ?
B7 B11 B12 B10 -138.16(11) . . . . ?
B8 B3 B4 C1 134.85(11) . . . . ?
B8 B3 B4 B5 101.02(12) . . . . ?
B8 B3 B4 B9 38.23(10) . . . . ?
B8 B3 B7 C2 -135.07(11) . . . . ?
B8 B3 B7 B11 -100.01(12) . . . . ?
B8 B3 B7 B12 -36.78(10) . . . . ?
B8 B4 B5 C1 96.63(11) . . . . ?
B8 B4 B5 B6 61.71(13) . . . . ?
B8 B4 B5 B9 -37.63(10) . . . . ?
B8 B4 B5 B10 -0.29(14) . . . . ?
B8 B4 B9 B5 138.18(11) . . . . ?
B8 B4 B9 B10 100.55(12) . . . . ?
B8 B4 B9 B12 36.33(10) . . . . ?
B8 B7 B11 C2 -98.64(11) . . . . ?
B8 B7 B11 B6 -64.48(13) . . . . ?
B8 B7 B11 B10 -1.35(15) . . . . ?
B8 B7 B11 B12 36.96(10) . . . . ?
B8 B7 B12 B9 -38.24(10) . . . . ?
B8 B7 B12 B10 -101.41(12) . . . . ?
B8 B7 B12 B11 -138.52(11) . . . . ?
B8 B9 B10 B5 100.94(12) . . . . ?
B8 B9 B10 B6 61.58(14) . . . . ?
B8 B9 B10 B11 -0.69(15) . . . . ?
B8 B9 B10 B12 -37.72(10) . . . . ?
B8 B9 B12 B7 37.93(10) . . . . ?
B8 B9 B12 B10 137.82(11) . . . . ?
B8 B9 B12 B11 100.33(12) . . . . ?
B9 B4 B5 C1 134.25(11) . . . . ?
B9 B4 B5 B6 99.34(11) . . . . ?
B9 B4 B5 B10 37.34(10) . . . . ?
B9 B4 B8 B3 -137.36(11) . . . . ?
B9 B4 B8 B7 -99.99(12) . . . . ?
B9 B4 B8 B12 -36.10(10) . . . . ?
B9 B5 B6 Ru1 129.11(18) . . . . ?
B9 B5 B6 C1 96.78(11) . . . . ?
B9 B5 B6 C2 62.56(13) . . . . ?
B9 B5 B6 B10 -39.30(10) . . . . ?
B9 B5 B6 B11 -2.15(14) . . . . ?
B9 B5 B10 B6 135.33(11) . . . . ?
B9 B5 B10 B11 99.19(12) . . . . ?
B9 B5 B10 B12 36.66(10) . . . . ?
B9 B8 B12 B7 -137.39(11) . . . . ?
B9 B8 B12 B10 -37.71(10) . . . . ?
B9 B8 B12 B11 -100.84(12) . . . . ?
B9 B10 B11 C2 63.44(13) . . . . ?
B9 B10 B11 B6 99.13(12) . . . . ?
B9 B10 B11 B7 1.27(15) . . . . ?
B9 B10 B11 B12 -37.18(10) . . . . ?
B9 B10 B12 B7 101.04(12) . . . . ?
B9 B10 B12 B8 37.96(10) . . . . ?
B9 B10 B12 B11 137.86(12) . . . . ?
B10 B5 B6 Ru1 168.4(2) . . . . ?
B10 B5 B6 C1 136.08(11) . . . . ?
B10 B5 B6 C2 101.86(12) . . . . ?
B10 B5 B6 B11 37.15(10) . . . . ?
B10 B5 B9 B4 -138.31(11) . . . . ?
B10 B5 B9 B8 -101.05(12) . . . . ?
B10 B5 B9 B12 -37.44(10) . . . . ?
B10 B6 B11 C2 138.43(11) . . . . ?
B10 B6 B11 B7 103.72(12) . . . . ?
B10 B6 B11 B12 39.32(10) . . . . ?
B10 B9 B12 B7 -99.89(12) . . . . ?
B10 B9 B12 B8 -137.82(11) . . . . ?
B10 B9 B12 B11 -37.49(10) . . . . ?
B10 B11 B12 B7 138.16(11) . . . . ?
B10 B11 B12 B8 101.31(12) . . . . ?
B10 B11 B12 B9 37.55(11) . . . . ?
B11 C2 B3 C1 99.81(11) . . . . ?
B11 C2 B3 B4 65.10(13) . . . . ?
B11 C2 B3 B7 -36.44(10) . . . . ?
B11 C2 B3 B8 3.12(13) . . . . ?
B11 C2 B6 Ru1 107.69(8) . . . . ?
B11 C2 B6 C1 -136.23(10) . . . . ?
B11 C2 B6 B5 -102.71(12) . . . . ?
B11 C2 B6 B10 -37.82(10) . . . . ?
B11 C2 B7 B3 141.06(11) . . . . ?
B11 C2 B7 B8 101.46(11) . . . . ?
B11 C2 B7 B12 38.90(10) . . . . ?
B11 B6 B10 B5 -139.44(11) . . . . ?
B11 B6 B10 B9 -100.33(12) . . . . ?
B11 B6 B10 B12 -38.11(10) . . . . ?
B11 B7 B8 B3 102.09(11) . . . . ?
B11 B7 B8 B4 64.09(14) . . . . ?
B11 B7 B8 B9 0.89(14) . . . . ?
B11 B7 B8 B12 -36.83(10) . . . . ?
B11 B7 B12 B8 138.52(11) . . . . ?
B11 B7 B12 B9 100.28(12) . . . . ?
B11 B7 B12 B10 37.12(10) . . . . ?
B11 B10 B12 B7 -36.82(10) . . . . ?
B11 B10 B12 B8 -99.90(12) . . . . ?
B11 B10 B12 B9 -137.86(12) . . . . ?
B12 B7 B8 B3 138.92(11) . . . . ?
B12 B7 B8 B4 100.92(12) . . . . ?
B12 B7 B8 B9 37.72(11) . . . . ?
B12 B7 B11 C2 -135.60(11) . . . . ?
B12 B7 B11 B6 -101.43(11) . . . . ?
B12 B7 B11 B10 -38.31(11) . . . . ?
B12 B8 B9 B4 139.50(11) . . . . ?
B12 B8 B9 B5 101.87(12) . . . . ?
B12 B8 B9 B10 37.97(11) . . . . ?
B12 B9 B10 B5 138.66(11) . . . . ?
B12 B9 B10 B6 99.30(11) . . . . ?
B12 B9 B10 B11 37.03(10) . . . . ?
B12 B10 B11 C2 100.62(11) . . . . ?
B12 B10 B11 B6 136.31(11) . . . . ?
B12 B10 B11 B7 38.45(11) . . . . ?
C100 P4 C101 C102 -3.84(14) . . . . ?
C100 P4 C101 C106 -179.85(11) . . . . ?
C100 P4 C111 C112 178.71(11) . . . . ?
C100 P4 C111 C116 1.77(13) . . . . ?
C101 P4 C111 C112 -73.02(12) . . . . ?
C101 P4 C111 C116 110.03(12) . . . . ?
C101 C102 C103 C104 -0.4(3) . . . . ?
C102 C101 C106 C105 0.6(2) . . . . ?
C102 C103 C104 C105 0.2(3) . . . . ?
C103 C104 C105 C106 0.5(3) . . . . ?
C104 C105 C106 C101 -0.8(2) . . . . ?
C106 C101 C102 C103 0.1(2) . . . . ?
C111 P4 C101 C102 -110.58(13) . . . . ?
C111 P4 C101 C106 73.41(12) . . . . ?
C111 C112 C113 C114 0.6(2) . . . . ?
C112 C111 C116 C115 -1.2(2) . . . . ?
C112 C113 C114 C115 -1.0(2) . . . . ?
C113 C114 C115 C116 0.4(2) . . . . ?
C114 C115 C116 C111 0.7(2) . . . . ?
C116 C111 C112 C113 0.5(2) . . . . ?
C200 P3 C201 C202 -2.46(13) . . . . ?
C200 P3 C201 C206 175.34(11) . . . . ?
C200 P3 C210 C211 -6.85(13) . . . . ?
C200 P3 C210 C215 173.73(11) . . . . ?
C201 P3 C210 C211 100.13(12) . . . . ?
C201 P3 C210 C215 -79.28(12) . . . . ?
C201 C202 C203 C204 0.2(2) . . . . ?
C202 C201 C206 C205 0.7(2) . . . . ?
C202 C203 C204 C205 0.8(3) . . . . ?
C203 C204 C205 C206 -1.0(3) . . . . ?
C204 C205 C206 C201 0.2(2) . . . . ?
C206 C201 C202 C203 -0.9(2) . . . . ?
C210 P3 C201 C202 -109.78(12) . . . . ?
C210 P3 C201 C206 68.02(12) . . . . ?
C210 C211 C212 C213 0.3(2) . . . . ?
C211 C210 C215 C214 -1.3(2) . . . . ?
C211 C212 C213 C214 -0.9(2) . . . . ?
C212 C213 C214 C215 0.4(2) . . . . ?
C213 C214 C215 C210 0.7(2) . . . . ?
C215 C210 C211 C212 0.8(2) . . . . ?
C1' C1 C2 Ru1 41.48(11) . . . . ?
C1' C1 C2 B3 -110.89(12) . . . . ?
C1' C1 C2 B6 104.13(12) . . . . ?
C1' C1 C2 B7 -150.76(11) . . . . ?
C1' C1 C2 B11 144.27(11) . . . . ?
C1' C1 B3 C2 102.43(12) . . . . ?
C1' C1 B3 B4 -118.39(13) . . . . ?
C1' C1 B3 B7 140.23(11) . . . . ?
C1' C1 B3 B8 -157.28(11) . . . . ?
C1' C1 B4 B3 108.10(14) . . . . ?
C1' C1 B4 B5 -110.26(14) . . . . ?
C1' C1 B4 B8 147.30(12) . . . . ?
C1' C1 B4 B9 -149.91(12) . . . . ?
C1' C1 B5 B4 117.69(13) . . . . ?
C1' C1 B5 B6 -102.29(13) . . . . ?
C1' C1 B5 B9 157.36(11) . . . . ?
C1' C1 B5 B10 -140.37(12) . . . . ?
C1' C1 B6 Ru1 -51.24(11) . . . . ?
C1' C1 B6 C2 -104.14(11) . . . . ?
C1' C1 B6 B5 113.58(12) . . . . ?
C1' C1 B6 B10 152.77(11) . . . . ?
C1' C1 B6 B11 -143.36(11) . . . . ?
C1' C2' B3' Ru1 93.15(10) . . . . ?
C1' C2' B3' B4' -35.92(9) . . . . ?
C1' C2' B3' B7' -136.71(11) . . . . ?
C1' C2' B3' B8' -94.65(10) . . . . ?
C1' C2' B6' B5' 35.87(10) . . . . ?
C1' C2' B6' B10' 97.99(12) . . . . ?
C1' C2' B6' B11' 139.10(12) . . . . ?
C1' C2' B7' B3' 42.03(10) . . . . ?
C1' C2' B7' B8' -2.18(15) . . . . ?
C1' C2' B7' B11' -104.89(12) . . . . ?
C1' C2' B7' B12' -64.67(14) . . . . ?
C1' C2' B11' B6' -38.92(11) . . . . ?
C1' C2' B11' B7' 104.96(12) . . . . ?
C1' C2' B11' B10' 1.81(15) . . . . ?
C1' C2' B11' B12' 64.60(14) . . . . ?
C1' B3' B4' B5' -30.76(10) . . . . ?
C1' B3' B4' B8' -130.28(11) . . . . ?
C1' B3' B4' B9' -95.66(12) . . . . ?
C1' B3' B7' C2' -33.23(8) . . . . ?
C1' B3' B7' B8' 95.90(10) . . . . ?
C1' B3' B7' B11' -2.90(13) . . . . ?
C1' B3' B7' B12' 61.83(12) . . . . ?
C1' B3' B8' B4' 39.43(9) . . . . ?
C1' B3' B8' B7' -93.19(10) . . . . ?
C1' B3' B8' B9' 5.25(14) . . . . ?
C1' B3' B8' B12' -59.18(13) . . . . ?
C1' B4' B5' B6' -33.70(10) . . . . ?
C1' B4' B5' B9' -134.03(12) . . . . ?
C1' B4' B5' B10' -96.50(12) . . . . ?
C1' B4' B8' B3' -44.49(10) . . . . ?
C1' B4' B8' B7' -2.18(14) . . . . ?
C1' B4' B8' B9' 98.14(11) . . . . ?
C1' B4' B8' B12' 60.90(13) . . . . ?
C1' B4' B9' B5' 39.20(10) . . . . ?
C1' B4' B9' B8' -99.75(11) . . . . ?
C1' B4' B9' B10' 1.68(14) . . . . ?
C1' B4' B9' B12' -62.27(13) . . . . ?
C1' B5' B6' C2' -34.69(9) . . . . ?
C1' B5' B6' B10' -133.44(12) . . . . ?
C1' B5' B6' B11' -94.57(11) . . . . ?
C1' B5' B9' B4' -39.10(10) . . . . ?
C1' B5' B9' B8' -2.43(15) . . . . ?
C1' B5' B9' B10' 99.08(12) . . . . ?
C1' B5' B9' B12' 61.09(14) . . . . ?
C1' B5' B10' B6' 40.39(10) . . . . ?
C1' B5' B10' B9' -98.05(11) . . . . ?
C1' B5' B10' B11' 1.66(15) . . . . ?
C1' B5' B10' B12' -60.80(14) . . . . ?
C1' B6' B10' B5' -39.46(10) . . . . ?
C1' B6' B10' B9' -2.44(15) . . . . ?
C1' B6' B10' B11' 97.11(11) . . . . ?
C1' B6' B10' B12' 60.40(14) . . . . ?
C1' B6' B11' C2' 33.63(9) . . . . ?
C1' B6' B11' B7' 1.92(14) . . . . ?
C1' B6' B11' B10' -99.09(12) . . . . ?
C1' B6' B11' B12' -61.65(13) . . . . ?
C2' C1' B3' Ru1 -110.05(9) . . . . ?
C2' C1' B3' B4' 134.90(11) . . . . ?
C2' C1' B3' B7' 34.59(9) . . . . ?
C2' C1' B3' B8' 93.89(10) . . . . ?
C2' C1' B4' B3' -42.31(10) . . . . ?
C2' C1' B4' B5' 104.04(12) . . . . ?
C2' C1' B4' B8' 0.90(14) . . . . ?
C2' C1' B4' B9' 64.15(13) . . . . ?
C2' C1' B5' B4' -102.82(12) . . . . ?
C2' C1' B5' B6' 39.63(11) . . . . ?
C2' C1' B5' B9' -63.12(13) . . . . ?
C2' C1' B5' B10' -0.58(14) . . . . ?
C2' C1' B6' B5' -137.61(11) . . . . ?
C2' C1' B6' B10' -97.01(12) . . . . ?
C2' C1' B6' B11' -34.67(10) . . . . ?
C2' B3' B4' C1' 34.42(9) . . . . ?
C2' B3' B4' B5' 3.67(13) . . . . ?
C2' B3' B4' B8' -95.85(10) . . . . ?
C2' B3' B4' B9' -61.24(12) . . . . ?
C2' B3' B7' B8' 129.13(11) . . . . ?
C2' B3' B7' B11' 30.33(10) . . . . ?
C2' B3' B7' B12' 95.06(12) . . . . ?
C2' B3' B8' B4' 92.53(10) . . . . ?
C2' B3' B8' B7' -40.09(9) . . . . ?
C2' B3' B8' B9' 58.35(13) . . . . ?
C2' B3' B8' B12' -6.09(13) . . . . ?
C2' B6' B10' B5' -96.79(11) . . . . ?
C2' B6' B10' B9' -59.77(14) . . . . ?
C2' B6' B10' B11' 39.78(10) . . . . ?
C2' B6' B10' B12' 3.07(15) . . . . ?
C2' B6' B11' B7' -31.71(10) . . . . ?
C2' B6' B11' B10' -132.72(12) . . . . ?
C2' B6' B11' B12' -95.28(12) . . . . ?
C2' B7' B8' B3' 45.35(10) . . . . ?
C2' B7' B8' B4' 2.63(14) . . . . ?
C2' B7' B8' B9' -59.98(13) . . . . ?
C2' B7' B8' B12' -97.64(12) . . . . ?
C2' B7' B11' B6' 32.48(10) . . . . ?
C2' B7' B11' B10' 95.51(12) . . . . ?
C2' B7' B11' B12' 133.34(12) . . . . ?
C2' B7' B12' B8' 99.46(12) . . . . ?
C2' B7' B12' B9' 61.26(14) . . . . ?
C2' B7' B12' B10' -2.24(15) . . . . ?
C2' B7' B12' B11' -39.65(10) . . . . ?
C2' B11' B12' B7' 39.21(10) . . . . ?
C2' B11' B12' B8' 2.62(15) . . . . ?
C2' B11' B12' B9' -61.46(14) . . . . ?
C2' B11' B12' B10' -99.00(12) . . . . ?
B3' C1' C2' B6' -149.88(10) . . . . ?
B3' C1' C2' B7' -41.09(11) . . . . ?
B3' C1' C2' B11' -110.95(12) . . . . ?
B3' C1' B4' B5' 146.34(11) . . . . ?
B3' C1' B4' B8' 43.21(10) . . . . ?
B3' C1' B4' B9' 106.46(11) . . . . ?
B3' C1' B5' B4' -33.30(11) . . . . ?
B3' C1' B5' B6' 109.15(12) . . . . ?
B3' C1' B5' B9' 6.40(15) . . . . ?
B3' C1' B5' B10' 68.94(14) . . . . ?
B3' C1' B6' C2' 30.43(10) . . . . ?
B3' C1' B6' B5' -107.18(12) . . . . ?
B3' C1' B6' B10' -66.58(14) . . . . ?
B3' C1' B6' B11' -4.24(15) . . . . ?
B3' C2' B6' C1' -31.38(11) . . . . ?
B3' C2' B6' B5' 4.50(15) . . . . ?
B3' C2' B6' B10' 66.61(14) . . . . ?
B3' C2' B6' B11' 107.72(13) . . . . ?
B3' C2' B7' B8' -44.21(10) . . . . ?
B3' C2' B7' B11' -146.92(11) . . . . ?
B3' C2' B7' B12' -106.70(11) . . . . ?
B3' C2' B11' B6' -110.83(12) . . . . ?
B3' C2' B11' B7' 33.05(11) . . . . ?
B3' C2' B11' B10' -70.10(14) . . . . ?
B3' C2' B11' B12' -7.31(15) . . . . ?
B3' B4' B5' C1' 32.15(10) . . . . ?
B3' B4' B5' B6' -1.56(15) . . . . ?
B3' B4' B5' B9' -101.88(12) . . . . ?
B3' B4' B5' B10' -64.36(14) . . . . ?
B3' B4' B8' B7' 42.31(10) . . . . ?
B3' B4' B8' B9' 142.63(11) . . . . ?
B3' B4' B8' B12' 105.39(12) . . . . ?
B3' B4' B9' B5' 104.71(12) . . . . ?
B3' B4' B9' B8' -34.24(10) . . . . ?
B3' B4' B9' B10' 67.19(14) . . . . ?
B3' B4' B9' B12' 3.24(15) . . . . ?
B3' B7' B8' B4' -42.73(10) . . . . ?
B3' B7' B8' B9' -105.34(12) . . . . ?
B3' B7' B8' B12' -143.00(12) . . . . ?
B3' B7' B11' C2' -31.70(11) . . . . ?
B3' B7' B11' B6' 0.78(16) . . . . ?
B3' B7' B11' B10' 63.81(14) . . . . ?
B3' B7' B11' B12' 101.64(12) . . . . ?
B3' B7' B12' B8' 34.06(11) . . . . ?
B3' B7' B12' B9' -4.15(15) . . . . ?
B3' B7' B12' B10' -67.65(15) . . . . ?
B3' B7' B12' B11' -105.05(12) . . . . ?
B3' B8' B9' B4' 35.07(11) . . . . ?
B3' B8' B9' B5' -2.12(16) . . . . ?
B3' B8' B9' B10' -65.84(15) . . . . ?
B3' B8' B9' B12' -102.79(13) . . . . ?
B3' B8' B12' B7' -34.39(11) . . . . ?
B3' B8' B12' B9' 103.02(12) . . . . ?
B3' B8' B12' B10' 66.23(14) . . . . ?
B3' B8' B12' B11' 2.56(16) . . . . ?
B4' C1' C2' B3' 41.93(10) . . . . ?
B4' C1' C2' B6' -107.95(12) . . . . ?
B4' C1' C2' B7' 0.84(15) . . . . ?
B4' C1' C2' B11' -69.02(14) . . . . ?
B4' C1' B3' Ru1 115.05(10) . . . . ?
B4' C1' B3' C2' -134.90(11) . . . . ?
B4' C1' B3' B7' -100.31(11) . . . . ?
B4' C1' B3' B8' -41.01(10) . . . . ?
B4' C1' B5' B6' 142.45(12) . . . . ?
B4' C1' B5' B9' 39.69(10) . . . . ?
B4' C1' B5' B10' 102.24(12) . . . . ?
B4' C1' B6' C2' 100.79(12) . . . . ?
B4' C1' B6' B5' -36.82(11) . . . . ?
B4' C1' B6' B10' 3.78(15) . . . . ?
B4' C1' B6' B11' 66.12(13) . . . . ?
B4' B3' B7' C2' -89.27(10) . . . . ?
B4' B3' B7' B8' 39.86(10) . . . . ?
B4' B3' B7' B11' -58.94(13) . . . . ?
B4' B3' B7' B12' 5.79(14) . . . . ?
B4' B3' B8' B7' -132.62(11) . . . . ?
B4' B3' B8' B9' -34.18(11) . . . . ?
B4' B3' B8' B12' -98.62(12) . . . . ?
B4' B5' B6' C1' 33.15(10) . . . . ?
B4' B5' B6' C2' -1.53(14) . . . . ?
B4' B5' B6' B10' -100.29(12) . . . . ?
B4' B5' B6' B11' -61.41(14) . . . . ?
B4' B5' B9' B8' 36.68(11) . . . . ?
B4' B5' B9' B10' 138.19(11) . . . . ?
B4' B5' B9' B12' 100.19(12) . . . . ?
B4' B5' B10' B6' 101.30(12) . . . . ?
B4' B5' B10' B9' -37.14(10) . . . . ?
B4' B5' B10' B11' 62.58(14) . . . . ?
B4' B5' B10' B12' 0.12(15) . . . . ?
B4' B8' B9' B5' -37.19(11) . . . . ?
B4' B8' B9' B10' -100.91(12) . . . . ?
B4' B8' B9' B12' -137.86(12) . . . . ?
B4' B8' B12' B7' -100.17(12) . . . . ?
B4' B8' B12' B9' 37.23(10) . . . . ?
B4' B8' B12' B10' 0.44(15) . . . . ?
B4' B8' B12' B11' -63.22(14) . . . . ?
B4' B9' B10' B5' 37.84(11) . . . . ?
B4' B9' B10' B6' 0.51(16) . . . . ?
B4' B9' B10' B11' -62.93(14) . . . . ?
B4' B9' B10' B12' -99.93(12) . . . . ?
B4' B9' B12' B7' 0.52(15) . . . . ?
B4' B9' B12' B8' -37.30(10) . . . . ?
B4' B9' B12' B10' 101.88(12) . . . . ?
B4' B9' B12' B11' 64.40(14) . . . . ?
B5' C1' C2' B3' 110.14(11) . . . . ?
B5' C1' C2' B6' -39.73(11) . . . . ?
B5' C1' C2' B7' 69.05(14) . . . . ?
B5' C1' C2' B11' -0.81(15) . . . . ?
B5' C1' B3' Ru1 148.70(10) . . . . ?
B5' C1' B3' C2' -101.25(12) . . . . ?
B5' C1' B3' B4' 33.65(11) . . . . ?
B5' C1' B3' B7' -66.66(13) . . . . ?
B5' C1' B3' B8' -7.36(14) . . . . ?
B5' C1' B4' B3' -146.34(11) . . . . ?
B5' C1' B4' B8' -103.14(12) . . . . ?
B5' C1' B4' B9' -39.88(10) . . . . ?
B5' C1' B6' C2' 137.61(11) . . . . ?
B5' C1' B6' B10' 40.60(11) . . . . ?
B5' C1' B6' B11' 102.94(12) . . . . ?
B5' B4' B8' B3' -105.76(11) . . . . ?
B5' B4' B8' B7' -63.45(13) . . . . ?
B5' B4' B8' B9' 36.88(11) . . . . ?
B5' B4' B8' B12' -0.37(14) . . . . ?
B5' B4' B9' B8' -138.94(12) . . . . ?
B5' B4' B9' B10' -37.52(11) . . . . ?
B5' B4' B9' B12' -101.47(12) . . . . ?
B5' B6' B10' B9' 37.02(11) . . . . ?
B5' B6' B10' B11' 136.57(12) . . . . ?
B5' B6' B10' B12' 99.85(13) . . . . ?
B5' B6' B11' C2' 93.88(11) . . . . ?
B5' B6' B11' B7' 62.17(14) . . . . ?
B5' B6' B11' B10' -38.84(11) . . . . ?
B5' B6' B11' B12' -1.40(15) . . . . ?
B5' B9' B10' B6' -37.33(11) . . . . ?
B5' B9' B10' B11' -100.77(12) . . . . ?
B5' B9' B10' B12' -137.77(12) . . . . ?
B5' B9' B12' B7' -63.59(14) . . . . ?
B5' B9' B12' B8' -101.41(12) . . . . ?
B5' B9' B12' B10' 37.77(11) . . . . ?
B5' B9' B12' B11' 0.29(15) . . . . ?
B5' B10' B11' C2' -2.09(15) . . . . ?
B5' B10' B11' B6' 38.79(11) . . . . ?
B5' B10' B11' B7' -62.31(14) . . . . ?
B5' B10' B11' B12' -99.79(13) . . . . ?
B5' B10' B12' B7' 62.98(15) . . . . ?
B5' B10' B12' B8' -0.35(15) . . . . ?
B5' B10' B12' B9' -37.33(11) . . . . ?
B5' B10' B12' B11' 100.64(12) . . . . ?
B6' C1' C2' B3' 149.88(10) . . . . ?
B6' C1' C2' B7' 108.79(12) . . . . ?
B6' C1' C2' B11' 38.92(11) . . . . ?
B6' C1' B3' Ru1 -140.16(10) . . . . ?
B6' C1' B3' C2' -30.11(10) . . . . ?
B6' C1' B3' B4' 104.79(12) . . . . ?
B6' C1' B3' B7' 4.48(13) . . . . ?
B6' C1' B3' B8' 63.78(13) . . . . ?
B6' C1' B4' B3' -109.92(12) . . . . ?
B6' C1' B4' B5' 36.42(11) . . . . ?
B6' C1' B4' B8' -66.72(13) . . . . ?
B6' C1' B4' B9' -3.46(14) . . . . ?
B6' C1' B5' B4' -142.45(12) . . . . ?
B6' C1' B5' B9' -102.75(12) . . . . ?
B6' C1' B5' B10' -40.21(11) . . . . ?
B6' C2' B3' Ru1 123.93(11) . . . . ?
B6' C2' B3' C1' 30.78(11) . . . . ?
B6' C2' B3' B4' -5.14(14) . . . . ?
B6' C2' B3' B7' -105.93(13) . . . . ?
B6' C2' B3' B8' -63.88(14) . . . . ?
B6' C2' B7' B3' 111.30(12) . . . . ?
B6' C2' B7' B8' 67.08(14) . . . . ?
B6' C2' B7' B11' -35.62(12) . . . . ?
B6' C2' B7' B12' 4.59(15) . . . . ?
B6' C2' B11' B7' 143.87(12) . . . . ?
B6' C2' B11' B10' 40.73(11) . . . . ?
B6' C2' B11' B12' 103.52(12) . . . . ?
B6' B5' B9' B4' -101.34(12) . . . . ?
B6' B5' B9' B8' -64.67(14) . . . . ?
B6' B5' B9' B10' 36.84(11) . . . . ?
B6' B5' B9' B12' -1.15(15) . . . . ?
B6' B5' B10' B9' -138.44(12) . . . . ?
B6' B5' B10' B11' -38.73(11) . . . . ?
B6' B5' B10' B12' -101.18(12) . . . . ?
B6' B10' B11' C2' -40.88(10) . . . . ?
B6' B10' B11' B7' -101.10(12) . . . . ?
B6' B10' B11' B12' -138.58(12) . . . . ?
B6' B10' B12' B7' -0.58(16) . . . . ?
B6' B10' B12' B8' -63.91(15) . . . . ?
B6' B10' B12' B9' -100.89(13) . . . . ?
B6' B10' B12' B11' 37.09(11) . . . . ?
B6' B11' B12' B7' 101.35(12) . . . . ?
B6' B11' B12' B8' 64.76(14) . . . . ?
B6' B11' B12' B9' 0.69(15) . . . . ?
B6' B11' B12' B10' -36.86(11) . . . . ?
B7' C2' B3' Ru1 -130.14(11) . . . . ?
B7' C2' B3' C1' 136.71(11) . . . . ?
B7' C2' B3' B4' 100.79(11) . . . . ?
B7' C2' B3' B8' 42.06(10) . . . . ?
B7' C2' B6' C1' -102.96(12) . . . . ?
B7' C2' B6' B5' -67.08(14) . . . . ?
B7' C2' B6' B10' -4.97(15) . . . . ?
B7' C2' B6' B11' 36.14(12) . . . . ?
B7' C2' B11' B6' -143.87(12) . . . . ?
B7' C2' B11' B10' -103.14(12) . . . . ?
B7' C2' B11' B12' -40.36(11) . . . . ?
B7' B3' B4' C1' 90.18(10) . . . . ?
B7' B3' B4' B5' 59.43(13) . . . . ?
B7' B3' B4' B8' -40.10(10) . . . . ?
B7' B3' B4' B9' -5.48(13) . . . . ?
B7' B3' B8' B4' 132.62(11) . . . . ?
B7' B3' B8' B9' 98.44(13) . . . . ?
B7' B3' B8' B12' 34.01(11) . . . . ?
B7' B8' B9' B4' 100.01(12) . . . . ?
B7' B8' B9' B5' 62.82(14) . . . . ?
B7' B8' B9' B10' -0.91(15) . . . . ?
B7' B8' B9' B12' -37.86(11) . . . . ?
B7' B8' B12' B9' 137.41(12) . . . . ?
B7' B8' B12' B10' 100.62(13) . . . . ?
B7' B8' B12' B11' 36.95(11) . . . . ?
B7' B11' B12' B8' -36.59(11) . . . . ?
B7' B11' B12' B9' -100.66(12) . . . . ?
B7' B11' B12' B10' -138.21(12) . . . . ?
B8' B3' B4' C1' 130.28(11) . . . . ?
B8' B3' B4' B5' 99.52(13) . . . . ?
B8' B3' B4' B9' 34.62(11) . . . . ?
B8' B3' B7' C2' -129.13(11) . . . . ?
B8' B3' B7' B11' -98.80(13) . . . . ?
B8' B3' B7' B12' -34.07(11) . . . . ?
B8' B4' B5' C1' 96.66(11) . . . . ?
B8' B4' B5' B6' 62.95(14) . . . . ?
B8' B4' B5' B9' -37.37(11) . . . . ?
B8' B4' B5' B10' 0.15(14) . . . . ?
B8' B4' B9' B5' 138.94(12) . . . . ?
B8' B4' B9' B10' 101.43(13) . . . . ?
B8' B4' B9' B12' 37.48(11) . . . . ?
B8' B7' B11' C2' -96.50(12) . . . . ?
B8' B7' B11' B6' -64.02(14) . . . . ?
B8' B7' B11' B10' -1.00(15) . . . . ?
B8' B7' B11' B12' 36.83(11) . . . . ?
B8' B7' B12' B9' -38.20(11) . . . . ?
B8' B7' B12' B10' -101.70(13) . . . . ?
B8' B7' B12' B11' -139.11(12) . . . . ?
B8' B9' B10' B5' 101.06(12) . . . . ?
B8' B9' B10' B6' 63.74(15) . . . . ?
B8' B9' B10' B11' 0.30(15) . . . . ?
B8' B9' B10' B12' -36.71(11) . . . . ?
B8' B9' B12' B7' 37.82(11) . . . . ?
B8' B9' B12' B10' 139.19(12) . . . . ?
B8' B9' B12' B11' 101.70(12) . . . . ?
B9' B4' B5' C1' 134.03(12) . . . . ?
B9' B4' B5' B6' 100.32(13) . . . . ?
B9' B4' B5' B10' 37.53(11) . . . . ?
B9' B4' B8' B3' -142.63(11) . . . . ?
B9' B4' B8' B7' -100.32(12) . . . . ?
B9' B4' B8' B12' -37.24(11) . . . . ?
B9' B5' B6' C1' 96.14(12) . . . . ?
B9' B5' B6' C2' 61.45(13) . . . . ?
B9' B5' B6' B10' -37.31(11) . . . . ?
B9' B5' B6' B11' 1.57(14) . . . . ?
B9' B5' B10' B6' 138.44(12) . . . . ?
B9' B5' B10' B11' 99.71(12) . . . . ?
B9' B5' B10' B12' 37.26(11) . . . . ?
B9' B8' B12' B7' -137.41(12) . . . . ?
B9' B8' B12' B10' -36.79(11) . . . . ?
B9' B8' B12' B11' -100.45(13) . . . . ?
B9' B10' B11' C2' 60.65(14) . . . . ?
B9' B10' B11' B6' 101.52(12) . . . . ?
B9' B10' B11' B7' 0.42(15) . . . . ?
B9' B10' B11' B12' -37.06(11) . . . . ?
B9' B10' B12' B7' 100.32(13) . . . . ?
B9' B10' B12' B8' 36.99(11) . . . . ?
B9' B10' B12' B11' 137.98(12) . . . . ?
B10' B5' B6' C1' 133.44(12) . . . . ?
B10' B5' B6' C2' 98.75(12) . . . . ?
B10' B5' B6' B11' 38.88(11) . . . . ?
B10' B5' B9' B4' -138.19(11) . . . . ?
B10' B5' B9' B8' -101.51(13) . . . . ?
B10' B5' B9' B12' -37.99(11) . . . . ?
B10' B6' B11' C2' 132.72(12) . . . . ?
B10' B6' B11' B7' 101.01(13) . . . . ?
B10' B6' B11' B12' 37.45(11) . . . . ?
B10' B9' B12' B7' -101.37(12) . . . . ?
B10' B9' B12' B8' -139.19(12) . . . . ?
B10' B9' B12' B11' -37.48(11) . . . . ?
B10' B11' B12' B7' 138.21(12) . . . . ?
B10' B11' B12' B8' 101.62(13) . . . . ?
B10' B11' B12' B9' 37.55(11) . . . . ?
B11' C2' B3' Ru1 -163.70(10) . . . . ?
B11' C2' B3' C1' 103.15(13) . . . . ?
B11' C2' B3' B4' 67.23(13) . . . . ?
B11' C2' B3' B7' -33.56(12) . . . . ?
B11' C2' B3' B8' 8.49(14) . . . . ?
B11' C2' B6' C1' -139.10(12) . . . . ?
B11' C2' B6' B5' -103.22(12) . . . . ?
B11' C2' B6' B10' -41.11(11) . . . . ?
B11' C2' B7' B3' 146.92(11) . . . . ?
B11' C2' B7' B8' 102.71(12) . . . . ?
B11' C2' B7' B12' 40.22(11) . . . . ?
B11' B6' B10' B5' -136.57(12) . . . . ?
B11' B6' B10' B9' -99.55(13) . . . . ?
B11' B6' B10' B12' -36.71(11) . . . . ?
B11' B7' B8' B3' 106.50(12) . . . . ?
B11' B7' B8' B4' 63.77(14) . . . . ?
B11' B7' B8' B9' 1.16(15) . . . . ?
B11' B7' B8' B12' -36.49(11) . . . . ?
B11' B7' B12' B8' 139.11(12) . . . . ?
B11' B7' B12' B9' 100.91(13) . . . . ?
B11' B7' B12' B10' 37.41(11) . . . . ?
B11' B10' B12' B7' -37.66(11) . . . . ?
B11' B10' B12' B8' -100.99(12) . . . . ?
B11' B10' B12' B9' -137.98(12) . . . . ?
B12' B7' B8' B3' 143.00(12) . . . . ?
B12' B7' B8' B4' 100.27(12) . . . . ?
B12' B7' B8' B9' 37.66(11) . . . . ?
B12' B7' B11' C2' -133.34(12) . . . . ?
B12' B7' B11' B6' -100.86(13) . . . . ?
B12' B7' B11' B10' -37.83(11) . . . . ?
B12' B8' B9' B4' 137.86(12) . . . . ?
B12' B8' B9' B5' 100.68(13) . . . . ?
B12' B8' B9' B10' 36.95(11) . . . . ?
B12' B9' B10' B5' 137.77(12) . . . . ?
B12' B9' B10' B6' 100.45(13) . . . . ?
B12' B9' B10' B11' 37.01(11) . . . . ?
B12' B10' B11' C2' 97.70(12) . . . . ?
B12' B10' B11' B6' 138.58(12) . . . . ?
B12' B10' B11' B7' 37.48(11) . . . . ?
Cl1 Cl1A C1S Cl2 142.8(16) . . . . ?
Cl1A Cl1 C1S Cl2 -42.6(19) . . . . ?
